data_4328213
loop_
_publ_author_name
'Aur\'elie Damas'
'Barbara Ventura'
'Jamal Moussa'
'Alessandra Degli Esposti'
'Lise-Marie Chamoreau'
'Andrea Barbieri'
'Hani Amouri'

_publ_contact_author
;
  Hani Amouri
;
_publ_contact_author_email hani.amouri@upmc.fr
_publ_contact_author_fax '00 33 1 44 27 38 41'
_publ_contact_author_phone '00 33 1 44 27 30 83'
_publ_section_title
;
 Turning on Red and Near-Infrared Phosphorescence in Octahedral Complexes
 with Metalated Quinones
;
_journal_name_full 'Inorganic Chemistry'
_journal_page_first 1739
_journal_page_last 1750
_journal_paper_doi 10.1021/ic202021w
_journal_volume 51
_journal_year 2012
_chemical_formula_moiety '4(C38 H35 N2 O2 Rh Ru), 3(C H2 Cl2), 3(H2 O)'
_chemical_formula_sum 'C155 H152 Cl6 N8 O11 Rh4 Ru4'
_chemical_formula_weight 3331.47
_chemical_name_systematic
;
 ?
;
_space_group_IT_number 2
_symmetry_cell_setting triclinic
_symmetry_Int_Tables_number 2
_symmetry_space_group_name_Hall '-P 1'
_symmetry_space_group_name_H-M 'P -1'
_atom_sites_solution_hydrogens geom
_atom_sites_solution_primary direct
_atom_sites_solution_secondary difmap
_audit_creation_method SHELXL-97
_cell_angle_alpha 99.441(10)
_cell_angle_beta 96.782(13)
_cell_angle_gamma 95.373(10)
_cell_formula_units_Z 2
_cell_length_a 12.9964(17)
_cell_length_b 23.346(3)
_cell_length_c 23.532(5)
_cell_measurement_reflns_used 152
_cell_measurement_temperature 200(2)
_cell_measurement_theta_max 20
_cell_measurement_theta_min 3.1
_cell_volume 6947(2)
_computing_cell_refinement 'Dirax/lsq (Duisenberg & Schreurs, 1989-2000)'
_computing_data_collection 'Collect (Nonius BV, 1997-2000)'
_computing_data_reduction 'EvalCCD (Duisenberg & Schreurs 1990-2000)'
_computing_molecular_graphics 'DIAMOND (Brandenburg, 1999)'
_computing_publication_material 'WinGX publication routines (Farrugia, 1999)'
_computing_structure_refinement 'SHELXL-97 (Sheldrick, 2008)'
_computing_structure_solution 'SIR92 (Giacovazzo et al, 1993)'
_diffrn_ambient_temperature 200(2)
_diffrn_detector_area_resol_mean 9
_diffrn_measured_fraction_theta_full 0.943
_diffrn_measured_fraction_theta_max 0.943
_diffrn_measurement_device_type KappaCCD
_diffrn_measurement_method 'CCD rotation images, thick slices'
_diffrn_radiation_monochromator graphite
_diffrn_radiation_source 'fine-focus sealed tube'
_diffrn_radiation_type MoK\a
_diffrn_radiation_wavelength 0.71073
_diffrn_reflns_av_R_equivalents 0.0767
_diffrn_reflns_av_sigmaI/netI 0.1198
_diffrn_reflns_limit_h_max 16
_diffrn_reflns_limit_h_min -16
_diffrn_reflns_limit_k_max 30
_diffrn_reflns_limit_k_min -30
_diffrn_reflns_limit_l_max 27
_diffrn_reflns_limit_l_min -30
_diffrn_reflns_number 106575
_diffrn_reflns_theta_full 27.50
_diffrn_reflns_theta_max 27.50
_diffrn_reflns_theta_min 1.84
_exptl_absorpt_coefficient_mu 1.065
_exptl_absorpt_correction_T_max 1
_exptl_absorpt_correction_T_min 0.747
_exptl_absorpt_correction_type multi-scan
_exptl_absorpt_process_details
; 
R.H. Blessing, Acta Cryst. (1995), A51, 33-38
;
_exptl_crystal_colour yellow
_exptl_crystal_density_diffrn 1.593
_exptl_crystal_description block
_exptl_crystal_F_000 3368
_exptl_crystal_size_max 0.15
_exptl_crystal_size_mid 0.13
_exptl_crystal_size_min 0.06
_refine_diff_density_max 6.800
_refine_diff_density_min -2.987
_refine_diff_density_rms 0.161
_refine_ls_extinction_method none
_refine_ls_goodness_of_fit_ref 1.056
_refine_ls_hydrogen_treatment constr
_refine_ls_matrix_type full
_refine_ls_number_parameters 1691
_refine_ls_number_reflns 30112
_refine_ls_number_restraints 0
_refine_ls_restrained_S_all 1.056
_refine_ls_R_factor_all 0.1581
_refine_ls_R_factor_gt 0.0716
_refine_ls_shift/su_max 0.003
_refine_ls_shift/su_mean 0.000
_refine_ls_structure_factor_coef Fsqd
_refine_ls_weighting_details 'calc w=1/[\s^2^(Fo^2^)+(0.0932P)^2^+23.5319P] where P=(Fo^2^+2Fc^2^)/3'
_refine_ls_weighting_scheme calc
_refine_ls_wR_factor_gt 0.1713
_refine_ls_wR_factor_ref 0.2088
_reflns_number_gt 16028
_reflns_number_total 30112
_reflns_threshold_expression >2\s(I)
_cod_data_source_file ic202021w_si_002_3.cif
_cod_data_source_block mra81
_cod_original_cell_volume 6947.2(19)
_cod_database_code 4328213

loop_
_symmetry_equiv_pos_as_xyz
'x, y, z'
'-x, -y, -z'

loop_
_atom_site_label
_atom_site_type_symbol
_atom_site_fract_x
_atom_site_fract_y
_atom_site_fract_z
_atom_site_U_iso_or_equiv
_atom_site_adp_type
_atom_site_occupancy
_atom_site_symmetry_multiplicity
_atom_site_calc_flag
_atom_site_refinement_flags
Rh1 Rh 0.75886(6) 0.33960(4) 0.48976(3) 0.0433(2) Uani 1 1 d .
Ru1 Ru 0.85984(6) 0.24029(3) 0.31266(3) 0.0410(2) Uani 1 1 d .
O1 O 0.6812(5) 0.2930(3) 0.4042(3) 0.0543(18) Uani 1 1 d .
O2 O 0.8811(5) 0.2953(3) 0.4531(3) 0.0547(18) Uani 1 1 d .
N1 N 0.7241(6) 0.2703(3) 0.5295(3) 0.0437(19) Uani 1 1 d .
N2 N 0.7854(6) 0.4140(4) 0.4607(4) 0.050(2) Uiso 1 1 d .
C1 C 0.7826(7) 0.2241(4) 0.5325(4) 0.047(2) Uani 1 1 d .
H1 H 0.8439 0.2224 0.5143 0.057 Uiso 1 1 calc R
C2 C 0.7525(8) 0.1814(5) 0.5613(5) 0.056(3) Uani 1 1 d .
H2 H 0.7944 0.1505 0.5644 0.067 Uiso 1 1 calc R
C3 C 0.6610(8) 0.1820(5) 0.5865(4) 0.054(3) Uani 1 1 d .
H3 H 0.6390 0.1511 0.6056 0.064 Uiso 1 1 calc R
C4 C 0.6024(8) 0.2282(4) 0.5835(4) 0.048(2) Uani 1 1 d .
H4 H 0.5391 0.2291 0.5998 0.057 Uiso 1 1 calc R
C5 C 0.6376(7) 0.2731(4) 0.5562(4) 0.044(2) Uani 1 1 d .
C6 C 0.5877(6) 0.3270(4) 0.5527(4) 0.038(2) Uani 1 1 d .
C7 C 0.5001(7) 0.3388(4) 0.5782(4) 0.044(2) Uani 1 1 d .
H7 H 0.4686 0.3110 0.5980 0.053 Uiso 1 1 calc R
C8 C 0.4580(7) 0.3896(5) 0.5756(4) 0.048(3) Uani 1 1 d .
H8 H 0.3972 0.3970 0.5931 0.058 Uiso 1 1 calc R
C9 C 0.5034(7) 0.4299(4) 0.5478(4) 0.044(2) Uani 1 1 d .
H9 H 0.4745 0.4656 0.5463 0.052 Uiso 1 1 calc R
C10 C 0.5919(7) 0.4194(4) 0.5215(4) 0.044(2) Uani 1 1 d .
H10 H 0.6228 0.4479 0.5023 0.053 Uiso 1 1 calc R
C11 C 0.6358(6) 0.3671(4) 0.5231(4) 0.040(2) Uani 1 1 d .
C12 C 0.7341(9) 0.4254(6) 0.4099(5) 0.065(3) Uani 1 1 d .
H12 H 0.6948 0.3944 0.3824 0.078 Uiso 1 1 calc R
C13 C 0.7396(10) 0.4800(6) 0.3992(6) 0.075(4) Uani 1 1 d .
H13 H 0.7017 0.4862 0.3641 0.090 Uiso 1 1 calc R
C14 C 0.7943(10) 0.5264(6) 0.4342(7) 0.078(4) Uani 1 1 d .
H14 H 0.7973 0.5642 0.4239 0.094 Uiso 1 1 calc R
C15 C 0.8492(9) 0.5169(5) 0.4889(6) 0.066(3) Uani 1 1 d .
H15 H 0.8896 0.5476 0.5162 0.079 Uiso 1 1 calc R
C16 C 0.8380(8) 0.4599(4) 0.4979(5) 0.057(3) Uani 1 1 d .
C17 C 0.8788(7) 0.4425(5) 0.5538(5) 0.049(3) Uani 1 1 d .
C18 C 0.9439(8) 0.4814(5) 0.5975(5) 0.060(3) Uani 1 1 d .
H18 H 0.9672 0.5196 0.5917 0.072 Uiso 1 1 calc R
C19 C 0.9736(8) 0.4633(5) 0.6493(5) 0.059(3) Uani 1 1 d .
H19 H 1.0178 0.4890 0.6799 0.070 Uiso 1 1 calc R
C20 C 0.9385(7) 0.4076(5) 0.6562(5) 0.051(3) Uani 1 1 d .
H20 H 0.9577 0.3951 0.6920 0.062 Uiso 1 1 calc R
C21 C 0.8758(7) 0.3701(4) 0.6117(4) 0.044(2) Uani 1 1 d .
H21 H 0.8535 0.3318 0.6175 0.053 Uiso 1 1 calc R
C22 C 0.8444(6) 0.3857(4) 0.5595(4) 0.039(2) Uani 1 1 d .
C23 C 0.7368(7) 0.2531(4) 0.3838(4) 0.042(2) Uani 1 1 d .
C24 C 0.8416(8) 0.2517(5) 0.4109(4) 0.048(2) Uani 1 1 d .
C25 C 0.8962(8) 0.2037(5) 0.3921(4) 0.048(3) Uani 1 1 d .
H25 H 0.9646 0.2022 0.4108 0.058 Uiso 1 1 calc R
C26 C 0.8527(10) 0.1597(5) 0.3477(6) 0.063(3) Uani 1 1 d .
H26 H 0.8893 0.1270 0.3376 0.075 Uiso 1 1 calc R
C27 C 0.7545(9) 0.1622(5) 0.3166(5) 0.058(3) Uani 1 1 d .
H27 H 0.7258 0.1320 0.2850 0.069 Uiso 1 1 calc R
C28 C 0.6988(8) 0.2103(5) 0.3330(5) 0.055(3) Uani 1 1 d .
H28 H 0.6355 0.2141 0.3099 0.066 Uiso 1 1 calc R
C29 C 0.8669(8) 0.3099(5) 0.2634(4) 0.051(3) Uani 1 1 d .
C30 C 0.9575(9) 0.3173(4) 0.3036(4) 0.052(3) Uani 1 1 d .
C31 C 1.0116(8) 0.2666(4) 0.2914(4) 0.048(2) Uani 1 1 d .
C32 C 0.9531(7) 0.2300(4) 0.2427(4) 0.044(2) Uani 1 1 d .
C33 C 0.8644(8) 0.2561(5) 0.2251(4) 0.050(3) Uani 1 1 d .
C34 C 0.7948(12) 0.3541(6) 0.2587(7) 0.093(5) Uani 1 1 d .
H34A H 0.7247 0.3379 0.2635 0.140 Uiso 1 1 calc R
H34B H 0.7932 0.3657 0.2204 0.140 Uiso 1 1 calc R
H34C H 0.8184 0.3884 0.2891 0.140 Uiso 1 1 calc R
C35 C 0.9920(13) 0.3669(5) 0.3510(5) 0.095(5) Uani 1 1 d .
H35A H 1.0054 0.4025 0.3347 0.142 Uiso 1 1 calc R
H35B H 1.0561 0.3595 0.3736 0.142 Uiso 1 1 calc R
H35C H 0.9375 0.3718 0.3763 0.142 Uiso 1 1 calc R
C36 C 1.1132(9) 0.2569(7) 0.3222(6) 0.083(4) Uani 1 1 d .
H36A H 1.1171 0.2149 0.3195 0.125 Uiso 1 1 calc R
H36B H 1.1194 0.2753 0.3632 0.125 Uiso 1 1 calc R
H36C H 1.1701 0.2742 0.3043 0.125 Uiso 1 1 calc R
C37 C 0.9813(10) 0.1727(4) 0.2134(6) 0.072(4) Uani 1 1 d .
H37A H 0.9176 0.1461 0.1983 0.108 Uiso 1 1 calc R
H37B H 1.0247 0.1555 0.2416 0.108 Uiso 1 1 calc R
H37C H 1.0202 0.1791 0.1813 0.108 Uiso 1 1 calc R
C38 C 0.7872(10) 0.2333(7) 0.1715(6) 0.087(4) Uani 1 1 d .
H38A H 0.8183 0.2405 0.1370 0.131 Uiso 1 1 calc R
H38B H 0.7244 0.2533 0.1738 0.131 Uiso 1 1 calc R
H38C H 0.7685 0.1912 0.1688 0.131 Uiso 1 1 calc R
Rh2 Rh 0.28230(5) 0.16089(3) 0.53102(3) 0.03011(16) Uani 1 1 d .
Ru2 Ru 0.19348(5) 0.26934(3) 0.70700(3) 0.03223(17) Uani 1 1 d .
O3 O 0.3620(4) 0.2129(2) 0.6120(2) 0.0346(13) Uani 1 1 d .
O4 O 0.1578(4) 0.2024(3) 0.5688(2) 0.0359(14) Uani 1 1 d .
N3 N 0.2638(5) 0.0894(3) 0.5679(3) 0.0317(16) Uani 1 1 d .
N4 N 0.3078(5) 0.2290(3) 0.4875(3) 0.0297(15) Uani 1 1 d .
C39 C 0.3116(8) 0.0844(4) 0.6194(4) 0.047(2) Uani 1 1 d .
H39 H 0.3549 0.1174 0.6416 0.056 Uiso 1 1 calc R
C40 C 0.3019(8) 0.0336(4) 0.6426(5) 0.051(3) Uani 1 1 d .
H40 H 0.3374 0.0315 0.6798 0.061 Uiso 1 1 calc R
C41 C 0.2391(8) -0.0136(4) 0.6099(5) 0.051(3) Uani 1 1 d .
H41 H 0.2295 -0.0489 0.6246 0.062 Uiso 1 1 calc R
C42 C 0.1902(7) -0.0100(4) 0.5561(4) 0.044(2) Uani 1 1 d .
H42 H 0.1474 -0.0429 0.5332 0.053 Uiso 1 1 calc R
C43 C 0.2038(6) 0.0424(4) 0.5353(4) 0.036(2) Uani 1 1 d .
C44 C 0.1616(6) 0.0535(4) 0.4783(4) 0.035(2) Uani 1 1 d .
C45 C 0.0908(7) 0.0137(4) 0.4389(4) 0.043(2) Uani 1 1 d .
H45 H 0.0679 -0.0229 0.4485 0.052 Uiso 1 1 calc R
C46 C 0.0538(7) 0.0270(4) 0.3862(4) 0.048(3) Uani 1 1 d .
H46 H 0.0046 0.0001 0.3593 0.058 Uiso 1 1 calc R
C47 C 0.0884(8) 0.0792(5) 0.3730(4) 0.053(3) Uani 1 1 d .
H47 H 0.0643 0.0877 0.3359 0.064 Uiso 1 1 calc R
C48 C 0.1586(7) 0.1212(4) 0.4119(4) 0.038(2) Uani 1 1 d .
H48 H 0.1810 0.1575 0.4016 0.045 Uiso 1 1 calc R
C49 C 0.1947(6) 0.1083(4) 0.4659(4) 0.0326(19) Uani 1 1 d .
C50 C 0.2504(7) 0.2730(4) 0.4853(4) 0.038(2) Uani 1 1 d .
H50 H 0.1884 0.2731 0.5030 0.045 Uiso 1 1 calc R
C51 C 0.2793(8) 0.3186(4) 0.4578(4) 0.047(2) Uani 1 1 d .
H51 H 0.2372 0.3497 0.4566 0.057 Uiso 1 1 calc R
C52 C 0.3691(7) 0.3192(4) 0.4319(4) 0.043(2) Uani 1 1 d .
H52 H 0.3902 0.3509 0.4137 0.052 Uiso 1 1 calc R
C53 C 0.4274(7) 0.2736(4) 0.4330(4) 0.039(2) Uani 1 1 d .
H53 H 0.4894 0.2731 0.4153 0.047 Uiso 1 1 calc R
C54 C 0.3949(6) 0.2277(3) 0.4603(3) 0.0308(19) Uani 1 1 d .
C55 C 0.4475(7) 0.1755(4) 0.4635(4) 0.036(2) Uani 1 1 d .
C56 C 0.5363(7) 0.1652(4) 0.4369(4) 0.041(2) Uani 1 1 d .
H56 H 0.5655 0.1931 0.4163 0.050 Uiso 1 1 calc R
C57 C 0.5804(8) 0.1157(5) 0.4406(5) 0.055(3) Uani 1 1 d .
H57 H 0.6406 0.1090 0.4222 0.066 Uiso 1 1 calc R
C58 C 0.5404(8) 0.0749(5) 0.4702(5) 0.060(3) Uani 1 1 d .
H58 H 0.5727 0.0403 0.4722 0.071 Uiso 1 1 calc R
C59 C 0.4518(7) 0.0842(4) 0.4975(4) 0.044(2) Uani 1 1 d .
H59 H 0.4243 0.0556 0.5178 0.053 Uiso 1 1 calc R
C60 C 0.4032(7) 0.1352(4) 0.4952(4) 0.036(2) Uani 1 1 d .
C61 C 0.3045(6) 0.2527(4) 0.6317(4) 0.034(2) Uani 1 1 d .
C62 C 0.1964(6) 0.2479(4) 0.6071(4) 0.0307(19) Uani 1 1 d .
C63 C 0.1389(7) 0.2946(4) 0.6248(4) 0.040(2) Uani 1 1 d .
H63 H 0.0674 0.2920 0.6092 0.048 Uiso 1 1 calc R
C64 C 0.1852(8) 0.3455(4) 0.6653(4) 0.046(2) Uani 1 1 d .
H64 H 0.1474 0.3781 0.6736 0.055 Uiso 1 1 calc R
C65 C 0.2865(8) 0.3464(4) 0.6924(4) 0.046(2) Uani 1 1 d .
H65 H 0.3170 0.3794 0.7206 0.055 Uiso 1 1 calc R
C66 C 0.3442(7) 0.2997(4) 0.6786(4) 0.036(2) Uani 1 1 d .
H66 H 0.4102 0.2990 0.7006 0.043 Uiso 1 1 calc R
C67 C 0.2113(7) 0.2055(4) 0.7621(4) 0.041(2) Uani 1 1 d .
C68 C 0.1141(7) 0.1910(4) 0.7268(4) 0.038(2) Uani 1 1 d .
C69 C 0.0544(7) 0.2387(4) 0.7390(4) 0.037(2) Uani 1 1 d .
C70 C 0.1131(7) 0.2824(4) 0.7831(4) 0.039(2) Uani 1 1 d .
C71 C 0.2114(7) 0.2618(4) 0.7972(4) 0.042(2) Uani 1 1 d .
C72 C 0.2957(8) 0.1656(5) 0.7682(5) 0.066(3) Uani 1 1 d .
H72A H 0.2865 0.1451 0.8007 0.099 Uiso 1 1 calc R
H72B H 0.3643 0.1888 0.7756 0.099 Uiso 1 1 calc R
H72C H 0.2911 0.1369 0.7322 0.099 Uiso 1 1 calc R
C73 C 0.0775(8) 0.1353(4) 0.6846(4) 0.050(3) Uani 1 1 d .
H73A H 0.1373 0.1139 0.6770 0.075 Uiso 1 1 calc R
H73B H 0.0442 0.1445 0.6481 0.075 Uiso 1 1 calc R
H73C H 0.0271 0.1111 0.7011 0.075 Uiso 1 1 calc R
C74 C -0.0568(7) 0.2414(5) 0.7120(5) 0.055(3) Uani 1 1 d .
H74A H -0.0674 0.2211 0.6715 0.083 Uiso 1 1 calc R
H74B H -0.0693 0.2823 0.7133 0.083 Uiso 1 1 calc R
H74C H -0.1057 0.2225 0.7339 0.083 Uiso 1 1 calc R
C75 C 0.0781(8) 0.3377(4) 0.8108(5) 0.056(3) Uani 1 1 d .
H75A H 0.0498 0.3318 0.8465 0.084 Uiso 1 1 calc R
H75B H 0.0239 0.3495 0.7839 0.084 Uiso 1 1 calc R
H75C H 0.1374 0.3684 0.8203 0.084 Uiso 1 1 calc R
C76 C 0.2973(8) 0.2932(5) 0.8440(5) 0.061(3) Uani 1 1 d .
H76A H 0.2981 0.3355 0.8461 0.092 Uiso 1 1 calc R
H76B H 0.3646 0.2814 0.8347 0.092 Uiso 1 1 calc R
H76C H 0.2847 0.2829 0.8816 0.092 Uiso 1 1 calc R
Rh3 Rh 0.18933(5) 0.01444(3) 0.16402(3) 0.02738(16) Uani 1 1 d .
Ru3 Ru 0.39518(5) -0.12210(3) 0.07100(3) 0.03525(18) Uani 1 1 d .
O5 O 0.1674(4) -0.0756(2) 0.1178(2) 0.0305(13) Uani 1 1 d .
O6 O 0.3319(4) 0.0075(2) 0.1256(3) 0.0328(13) Uani 1 1 d .
N5 N 0.2417(5) -0.0085(3) 0.2399(3) 0.0341(16) Uani 1 1 d .
N6 N 0.1249(5) 0.0440(3) 0.0931(3) 0.0278(15) Uani 1 1 d .
C77 C 0.2251(7) -0.0622(4) 0.2530(4) 0.043(2) Uani 1 1 d .
H77 H 0.1891 -0.0928 0.2237 0.051 Uiso 1 1 calc R
C78 C 0.2574(8) -0.0750(5) 0.3065(5) 0.055(3) Uani 1 1 d .
H78 H 0.2470 -0.1138 0.3136 0.065 Uiso 1 1 calc R
C79 C 0.3063(9) -0.0294(5) 0.3505(5) 0.064(3) Uani 1 1 d .
H79 H 0.3293 -0.0368 0.3882 0.077 Uiso 1 1 calc R
C80 C 0.3203(8) 0.0259(5) 0.3382(5) 0.057(3) Uani 1 1 d .
H80 H 0.3520 0.0574 0.3678 0.069 Uiso 1 1 calc R
C81 C 0.2884(7) 0.0363(4) 0.2829(4) 0.038(2) Uani 1 1 d .
C82 C 0.2913(7) 0.0924(4) 0.2649(4) 0.041(2) Uani 1 1 d .
C83 C 0.3443(8) 0.1433(4) 0.2997(4) 0.048(2) Uani 1 1 d .
H83 H 0.3792 0.1420 0.3372 0.057 Uiso 1 1 calc R
C84 C 0.3454(8) 0.1946(5) 0.2798(5) 0.061(3) Uani 1 1 d .
H84 H 0.3799 0.2293 0.3040 0.073 Uiso 1 1 calc R
C85 C 0.2975(7) 0.1972(4) 0.2251(4) 0.044(2) Uani 1 1 d .
H85 H 0.3011 0.2331 0.2110 0.052 Uiso 1 1 calc R
C86 C 0.2432(6) 0.1462(3) 0.1903(4) 0.036(2) Uani 1 1 d .
H86 H 0.2080 0.1481 0.1531 0.043 Uiso 1 1 calc R
C87 C 0.2400(6) 0.0928(4) 0.2095(4) 0.0321(19) Uani 1 1 d .
C88 C 0.1759(6) 0.0608(3) 0.0510(4) 0.0320(19) Uani 1 1 d .
H88 H 0.2493 0.0599 0.0540 0.038 Uiso 1 1 calc R
C89 C 0.1259(7) 0.0789(4) 0.0044(4) 0.038(2) Uani 1 1 d .
H89 H 0.1639 0.0897 -0.0251 0.045 Uiso 1 1 calc R
C90 C 0.0209(7) 0.0816(4) -0.0001(4) 0.038(2) Uani 1 1 d .
H90 H -0.0146 0.0942 -0.0326 0.045 Uiso 1 1 calc R
C91 C -0.0329(6) 0.0659(3) 0.0428(4) 0.033(2) Uani 1 1 d .
H91 H -0.1061 0.0675 0.0400 0.040 Uiso 1 1 calc R
C92 C 0.0198(6) 0.0478(3) 0.0903(3) 0.0277(18) Uani 1 1 d .
C93 C -0.0250(6) 0.0311(3) 0.1400(4) 0.0313(19) Uani 1 1 d .
C94 C -0.1309(7) 0.0312(4) 0.1452(4) 0.040(2) Uani 1 1 d .
H94 H -0.1779 0.0403 0.1148 0.048 Uiso 1 1 calc R
C95 C -0.1664(7) 0.0182(4) 0.1945(5) 0.050(3) Uani 1 1 d .
H95 H -0.2381 0.0190 0.1987 0.060 Uiso 1 1 calc R
C96 C -0.0995(7) 0.0043(4) 0.2375(4) 0.048(2) Uani 1 1 d .
H96 H -0.1245 -0.0046 0.2717 0.057 Uiso 1 1 calc R
C97 C 0.0056(6) 0.0029(4) 0.2316(4) 0.036(2) Uani 1 1 d .
H97 H 0.0508 -0.0088 0.2613 0.043 Uiso 1 1 calc R
C98 C 0.0459(6) 0.0182(3) 0.1836(4) 0.0297(18) Uani 1 1 d .
C99 C 0.2323(6) -0.0813(3) 0.0791(4) 0.0271(18) Uani 1 1 d .
C100 C 0.3166(6) -0.0371(3) 0.0824(4) 0.0282(18) Uani 1 1 d .
C101 C 0.3793(7) -0.0415(4) 0.0373(4) 0.042(2) Uani 1 1 d .
H101 H 0.4345 -0.0114 0.0384 0.050 Uiso 1 1 calc R
C102 C 0.3629(8) -0.0889(4) -0.0093(4) 0.051(3) Uani 1 1 d .
H102 H 0.4031 -0.0893 -0.0406 0.061 Uiso 1 1 calc R
C103 C 0.2867(7) -0.1357(4) -0.0093(4) 0.040(2) Uani 1 1 d .
H103 H 0.2765 -0.1686 -0.0399 0.048 Uiso 1 1 calc R
C104 C 0.2257(6) -0.1333(4) 0.0364(4) 0.035(2) Uani 1 1 d .
H104 H 0.1796 -0.1666 0.0390 0.041 Uiso 1 1 calc R
C105 C 0.4302(9) -0.1622(5) 0.1469(5) 0.064(3) Uani 1 1 d .
C106 C 0.4966(9) -0.1101(5) 0.1529(5) 0.064(4) Uani 1 1 d .
C107 C 0.5572(8) -0.1153(5) 0.1054(6) 0.064(3) Uani 1 1 d .
C108 C 0.5281(8) -0.1724(5) 0.0707(5) 0.055(3) Uani 1 1 d .
C109 C 0.4491(8) -0.2002(4) 0.0954(5) 0.050(3) Uani 1 1 d .
C110 C 0.3547(13) -0.1740(6) 0.1876(6) 0.096(5) Uani 1 1 d .
H11A H 0.3916 -0.1855 0.2220 0.144 Uiso 1 1 calc R
H11B H 0.3010 -0.2057 0.1682 0.144 Uiso 1 1 calc R
H11C H 0.3220 -0.1386 0.1995 0.144 Uiso 1 1 calc R
C111 C 0.5056(11) -0.0572(6) 0.1997(6) 0.099(5) Uani 1 1 d .
H11D H 0.4415 -0.0382 0.1959 0.148 Uiso 1 1 calc R
H11E H 0.5651 -0.0297 0.1959 0.148 Uiso 1 1 calc R
H11F H 0.5159 -0.0690 0.2379 0.148 Uiso 1 1 calc R
C112 C 0.6389(9) -0.0701(6) 0.0911(7) 0.098(5) Uani 1 1 d .
H11G H 0.6335 -0.0727 0.0488 0.147 Uiso 1 1 calc R
H11H H 0.7088 -0.0780 0.1062 0.147 Uiso 1 1 calc R
H11I H 0.6268 -0.0308 0.1091 0.147 Uiso 1 1 calc R
C113 C 0.5782(8) -0.1987(6) 0.0190(6) 0.078(4) Uani 1 1 d .
H11J H 0.6248 -0.2266 0.0307 0.118 Uiso 1 1 calc R
H11K H 0.6185 -0.1676 0.0049 0.118 Uiso 1 1 calc R
H11L H 0.5239 -0.2189 -0.0121 0.118 Uiso 1 1 calc R
C114 C 0.4047(9) -0.2621(4) 0.0748(5) 0.066(3) Uani 1 1 d .
H11M H 0.3901 -0.2697 0.0323 0.098 Uiso 1 1 calc R
H11N H 0.3399 -0.2697 0.0912 0.098 Uiso 1 1 calc R
H11O H 0.4549 -0.2879 0.0874 0.098 Uiso 1 1 calc R
Rh4 Rh 0.61859(5) 0.49412(3) 0.84107(3) 0.02863(16) Uani 1 1 d .
Ru4 Ru 0.91421(5) 0.62767(3) 0.93590(3) 0.03392(18) Uani 1 1 d .
O7 O 0.6512(4) 0.5844(2) 0.8882(2) 0.0322(13) Uani 1 1 d .
O8 O 0.7789(4) 0.4994(2) 0.8808(3) 0.0349(14) Uani 1 1 d .
N7 N 0.6566(5) 0.5164(3) 0.7664(3) 0.0358(17) Uani 1 1 d .
N8 N 0.5688(5) 0.4628(3) 0.9100(3) 0.0283(15) Uani 1 1 d .
C115 C 0.6639(7) 0.5720(4) 0.7541(4) 0.050(3) Uani 1 1 d .
H115 H 0.6533 0.6036 0.7830 0.060 Uiso 1 1 calc R
C116 C 0.6857(8) 0.5830(5) 0.7020(5) 0.057(3) Uani 1 1 d .
H116 H 0.6876 0.6215 0.6935 0.069 Uiso 1 1 calc R
C117 C 0.7057(8) 0.5359(6) 0.6604(5) 0.064(3) Uani 1 1 d .
H117 H 0.7234 0.5429 0.6239 0.077 Uiso 1 1 calc R
C118 C 0.6999(8) 0.4815(6) 0.6719(4) 0.060(3) Uani 1 1 d .
H118 H 0.7141 0.4502 0.6437 0.071 Uiso 1 1 calc R
C119 C 0.6731(7) 0.4706(4) 0.7253(4) 0.041(2) Uani 1 1 d .
C120 C 0.6539(7) 0.4149(4) 0.7427(4) 0.041(2) Uani 1 1 d .
C121 C 0.6684(8) 0.3608(5) 0.7088(4) 0.056(3) Uani 1 1 d .
H121 H 0.6962 0.3602 0.6732 0.067 Uiso 1 1 calc R
C122 C 0.6427(10) 0.3100(5) 0.7272(5) 0.066(3) Uani 1 1 d .
H122 H 0.6571 0.2741 0.7058 0.079 Uiso 1 1 calc R
C123 C 0.5956(10) 0.3100(5) 0.7769(5) 0.066(3) Uani 1 1 d .
H123 H 0.5714 0.2742 0.7876 0.079 Uiso 1 1 calc R
C124 C 0.5839(8) 0.3632(4) 0.8112(4) 0.052(3) Uani 1 1 d .
H124 H 0.5543 0.3629 0.8462 0.062 Uiso 1 1 calc R
C125 C 0.6140(6) 0.4156(3) 0.7958(4) 0.0333(19) Uani 1 1 d .
C126 C 0.6304(7) 0.4451(4) 0.9520(4) 0.0325(19) Uani 1 1 d .
H126 H 0.7037 0.4488 0.9517 0.039 Uiso 1 1 calc R
C127 C 0.5902(7) 0.4219(4) 0.9949(4) 0.039(2) Uani 1 1 d .
H127 H 0.6356 0.4099 1.0242 0.047 Uiso 1 1 calc R
C128 C 0.4852(7) 0.4157(3) 0.9963(4) 0.039(2) Uani 1 1 d .
H128 H 0.4567 0.3999 1.0265 0.047 Uiso 1 1 calc R
C129 C 0.4224(7) 0.4327(4) 0.9533(4) 0.036(2) Uani 1 1 d .
H129 H 0.3490 0.4285 0.9533 0.043 Uiso 1 1 calc R
C130 C 0.4643(7) 0.4561(3) 0.9095(4) 0.0319(19) Uani 1 1 d .
C131 C 0.4071(6) 0.4730(4) 0.8596(4) 0.0326(19) Uani 1 1 d .
C132 C 0.2971(7) 0.4715(4) 0.8504(4) 0.041(2) Uani 1 1 d .
H132 H 0.2570 0.4603 0.8789 0.049 Uiso 1 1 calc R
C133 C 0.2486(7) 0.4857(4) 0.8016(4) 0.043(2) Uani 1 1 d .
H133 H 0.1747 0.4841 0.7959 0.051 Uiso 1 1 calc R
C134 C 0.3047(7) 0.5026(4) 0.7599(4) 0.044(2) Uani 1 1 d .
H134 H 0.2701 0.5133 0.7260 0.053 Uiso 1 1 calc R
C135 C 0.4131(7) 0.5039(4) 0.7680(4) 0.039(2) Uani 1 1 d .
H135 H 0.4511 0.5139 0.7382 0.047 Uiso 1 1 calc R
C136 C 0.4670(6) 0.4912(3) 0.8176(4) 0.0314(19) Uani 1 1 d .
C137 C 0.7328(6) 0.5892(3) 0.9270(4) 0.0309(19) Uani 1 1 d .
C138 C 0.7988(6) 0.5432(4) 0.9244(4) 0.0321(19) Uani 1 1 d .
C139 C 0.8824(7) 0.5465(4) 0.9694(4) 0.041(2) Uani 1 1 d .
H139 H 0.9259 0.5160 0.9684 0.049 Uiso 1 1 calc R
C140 C 0.9023(7) 0.5942(4) 1.0156(4) 0.048(2) Uani 1 1 d .
H140 H 0.9562 0.5942 1.0466 0.058 Uiso 1 1 calc R
C141 C 0.8446(7) 0.6413(4) 1.0167(4) 0.046(2) Uani 1 1 d .
H141 H 0.8592 0.6737 1.0478 0.056 Uiso 1 1 calc R
C142 C 0.7641(7) 0.6403(4) 0.9708(4) 0.037(2) Uani 1 1 d .
H142 H 0.7296 0.6742 0.9688 0.045 Uiso 1 1 calc R
C143 C 0.9366(7) 0.6738(4) 0.8652(4) 0.046(2) Uani 1 1 d .
C144 C 0.9797(7) 0.6192(4) 0.8543(4) 0.046(2) Uani 1 1 d .
C145 C 1.0591(7) 0.6202(5) 0.9012(5) 0.050(3) Uani 1 1 d .
C146 C 1.0671(6) 0.6742(4) 0.9401(4) 0.038(2) Uani 1 1 d .
C147 C 0.9920(7) 0.7072(4) 0.9173(4) 0.046(2) Uani 1 1 d .
C148 C 0.8530(8) 0.6938(5) 0.8263(5) 0.062(3) Uani 1 1 d .
H14A H 0.7937 0.7016 0.8474 0.093 Uiso 1 1 calc R
H14B H 0.8300 0.6633 0.7920 0.093 Uiso 1 1 calc R
H14C H 0.8804 0.7296 0.8138 0.093 Uiso 1 1 calc R
C149 C 0.9470(9) 0.5706(5) 0.8042(5) 0.061(3) Uani 1 1 d .
H14D H 0.9957 0.5410 0.8052 0.092 Uiso 1 1 calc R
H14E H 0.9472 0.5859 0.7678 0.092 Uiso 1 1 calc R
H14F H 0.8766 0.5528 0.8065 0.092 Uiso 1 1 calc R
C150 C 1.1266(8) 0.5721(5) 0.9083(6) 0.069(3) Uani 1 1 d .
H15A H 1.1903 0.5790 0.8908 0.104 Uiso 1 1 calc R
H15B H 1.0882 0.5344 0.8891 0.104 Uiso 1 1 calc R
H15C H 1.1451 0.5715 0.9498 0.104 Uiso 1 1 calc R
C151 C 1.1473(8) 0.6936(5) 0.9924(5) 0.066(3) Uani 1 1 d .
H15D H 1.1492 0.6627 1.0161 0.100 Uiso 1 1 calc R
H15E H 1.1295 0.7293 1.0154 0.100 Uiso 1 1 calc R
H15F H 1.2159 0.7013 0.9800 0.100 Uiso 1 1 calc R
C152 C 0.9751(9) 0.7696(4) 0.9437(5) 0.063(3) Uani 1 1 d .
H15G H 1.0262 0.7976 0.9321 0.094 Uiso 1 1 calc R
H15H H 0.9839 0.7741 0.9861 0.094 Uiso 1 1 calc R
H15I H 0.9045 0.7772 0.9296 0.094 Uiso 1 1 calc R
C153 C 0.0161(9) 0.1599(5) 0.8554(5) 0.070(3) Uani 1 1 d .
H15J H 0.0268 0.1538 0.8140 0.085 Uiso 1 1 calc R
H15K H -0.0226 0.1239 0.8628 0.085 Uiso 1 1 calc R
Cl1 Cl 0.1372(3) 0.17415(19) 0.89974(18) 0.1042(14) Uani 1 1 d .
Cl2 Cl -0.0560(3) 0.21866(17) 0.87006(19) 0.1000(12) Uani 1 1 d .
C154 C 0.5401(10) 0.3530(5) 1.1512(6) 0.080(4) Uani 1 1 d .
H15L H 0.5882 0.3843 1.1774 0.096 Uiso 1 1 calc R
H15M H 0.4822 0.3715 1.1331 0.096 Uiso 1 1 calc R
Cl3 Cl 0.6054(4) 0.32055(18) 1.09799(18) 0.1137(14) Uani 1 1 d .
Cl4 Cl 0.4912(4) 0.3053(3) 1.1909(3) 0.177(3) Uani 1 1 d .
C155 C -0.5064(12) 0.1186(7) 0.1697(9) 0.119(6) Uani 1 1 d .
H15N H -0.5066 0.1472 0.2057 0.143 Uiso 1 1 calc R
H15O H -0.5595 0.0852 0.1693 0.143 Uiso 1 1 calc R
Cl5 Cl -0.3904(4) 0.0954(2) 0.1690(3) 0.1362(17) Uani 1 1 d .
Cl6 Cl -0.5377(5) 0.1513(3) 0.1092(3) 0.183(3) Uani 1 1 d .
O1W O -0.0254(6) 0.1381(3) 0.5197(3) 0.063(2) Uiso 1 1 d .
O2W O 1.0614(6) 0.3522(4) 0.5055(4) 0.076(2) Uiso 1 1 d .
O3W O 0.8648(10) 0.3947(6) 0.8823(6) 0.144(4) Uiso 1 1 d .

loop_
_atom_site_aniso_label
_atom_site_aniso_U_11
_atom_site_aniso_U_22
_atom_site_aniso_U_33
_atom_site_aniso_U_23
_atom_site_aniso_U_13
_atom_site_aniso_U_12
Rh1 0.0391(4) 0.0641(5) 0.0280(4) 0.0023(4) 0.0134(3) 0.0125(4)
Ru1 0.0480(4) 0.0425(4) 0.0333(4) -0.0005(3) 0.0195(3) 0.0041(4)
O1 0.047(4) 0.075(5) 0.041(4) 0.000(4) 0.016(3) 0.016(4)
O2 0.051(4) 0.078(5) 0.036(4) 0.002(4) 0.015(3) 0.011(4)
N1 0.040(4) 0.057(5) 0.031(4) -0.004(4) 0.007(3) 0.004(4)
C1 0.047(5) 0.059(6) 0.033(6) -0.006(5) 0.007(4) 0.015(5)
C2 0.062(7) 0.062(7) 0.043(7) 0.009(5) 0.003(5) 0.001(6)
C3 0.062(6) 0.061(7) 0.037(6) 0.007(5) 0.008(5) 0.010(6)
C4 0.051(6) 0.062(7) 0.028(5) 0.004(5) 0.000(4) 0.006(5)
C5 0.036(5) 0.065(6) 0.025(5) -0.009(5) -0.001(4) 0.007(5)
C6 0.033(4) 0.058(6) 0.025(5) 0.005(4) 0.005(4) 0.010(4)
C7 0.043(5) 0.062(6) 0.032(5) 0.013(5) 0.012(4) 0.011(5)
C8 0.040(5) 0.071(7) 0.037(6) 0.004(5) 0.014(4) 0.022(5)
C9 0.036(5) 0.056(6) 0.044(6) 0.012(5) 0.012(4) 0.021(5)
C10 0.044(5) 0.054(6) 0.037(6) 0.010(5) 0.011(4) 0.012(5)
C11 0.033(4) 0.068(6) 0.017(5) -0.004(4) 0.007(4) 0.014(5)
C12 0.065(7) 0.082(8) 0.063(8) 0.029(7) 0.031(6) 0.023(6)
C13 0.075(8) 0.100(10) 0.066(9) 0.041(8) 0.036(7) 0.006(8)
C14 0.070(8) 0.081(9) 0.101(12) 0.040(9) 0.040(8) 0.020(7)
C15 0.059(7) 0.076(8) 0.069(9) 0.016(7) 0.031(6) 0.008(6)
C16 0.051(6) 0.051(6) 0.086(9) 0.019(6) 0.052(6) 0.019(5)
C17 0.038(5) 0.064(7) 0.045(6) -0.003(5) 0.009(4) 0.022(5)
C18 0.059(7) 0.055(6) 0.070(9) 0.013(6) 0.024(6) 0.001(6)
C19 0.050(6) 0.062(7) 0.056(8) -0.002(6) -0.003(5) -0.001(5)
C20 0.047(6) 0.070(7) 0.038(6) 0.003(5) 0.006(5) 0.020(5)
C21 0.046(5) 0.057(6) 0.034(6) 0.011(5) 0.011(4) 0.014(5)
C22 0.029(4) 0.052(6) 0.037(6) 0.001(4) 0.013(4) 0.010(4)
C23 0.049(5) 0.048(6) 0.037(6) 0.011(5) 0.022(4) 0.014(5)
C24 0.053(6) 0.060(6) 0.036(6) 0.011(5) 0.021(5) 0.007(5)
C25 0.054(6) 0.064(7) 0.041(6) 0.030(5) 0.024(5) 0.021(5)
C26 0.088(9) 0.041(6) 0.075(9) 0.025(6) 0.042(7) 0.021(6)
C27 0.065(7) 0.048(6) 0.060(8) 0.004(5) 0.020(6) -0.001(6)
C28 0.058(6) 0.069(7) 0.041(6) 0.006(5) 0.022(5) 0.013(6)
C29 0.060(6) 0.066(7) 0.034(6) 0.015(5) 0.024(5) 0.016(6)
C30 0.094(8) 0.026(5) 0.035(6) 0.002(4) 0.030(6) -0.018(5)
C31 0.056(6) 0.058(6) 0.033(6) 0.020(5) 0.009(5) 0.002(5)
C32 0.046(5) 0.049(6) 0.039(6) 0.003(5) 0.024(4) 0.005(5)
C33 0.051(6) 0.061(6) 0.042(6) 0.013(5) 0.016(5) 0.003(5)
C34 0.134(12) 0.076(9) 0.100(12) 0.050(8) 0.053(10) 0.060(9)
C35 0.160(14) 0.067(8) 0.050(8) -0.007(6) 0.045(8) -0.035(9)
C36 0.055(7) 0.129(12) 0.078(10) 0.057(9) 0.005(6) 0.006(7)
C37 0.099(9) 0.045(6) 0.080(9) 0.000(6) 0.055(7) 0.016(6)
C38 0.075(8) 0.121(11) 0.059(9) 0.020(8) -0.012(7) -0.004(8)
Rh2 0.0348(4) 0.0312(3) 0.0251(4) 0.0036(3) 0.0094(3) 0.0032(3)
Ru2 0.0390(4) 0.0352(4) 0.0241(4) 0.0056(3) 0.0124(3) 0.0014(3)
O3 0.036(3) 0.042(3) 0.028(3) 0.007(3) 0.007(3) 0.007(3)
O4 0.038(3) 0.048(4) 0.024(3) 0.005(3) 0.011(3) 0.009(3)
N3 0.035(4) 0.033(4) 0.029(4) 0.005(3) 0.011(3) 0.005(3)
N4 0.038(4) 0.030(4) 0.020(4) 0.003(3) 0.011(3) -0.002(3)
C39 0.060(6) 0.041(5) 0.044(6) 0.013(5) 0.018(5) 0.010(5)
C40 0.065(7) 0.054(6) 0.039(6) 0.015(5) 0.014(5) 0.015(5)
C41 0.059(6) 0.046(6) 0.059(7) 0.023(5) 0.020(5) 0.018(5)
C42 0.040(5) 0.046(6) 0.050(7) 0.008(5) 0.022(5) 0.001(4)
C43 0.033(4) 0.046(5) 0.036(5) 0.010(4) 0.020(4) 0.012(4)
C44 0.034(4) 0.035(5) 0.035(5) 0.005(4) 0.012(4) -0.004(4)
C45 0.044(5) 0.044(5) 0.040(6) -0.004(4) 0.019(4) -0.003(4)
C46 0.045(5) 0.059(6) 0.035(6) -0.007(5) 0.012(4) -0.009(5)
C47 0.054(6) 0.069(7) 0.032(6) 0.003(5) 0.003(5) 0.001(5)
C48 0.040(5) 0.039(5) 0.032(5) 0.000(4) 0.005(4) 0.004(4)
C49 0.034(4) 0.035(5) 0.028(5) -0.001(4) 0.009(4) 0.006(4)
C50 0.048(5) 0.041(5) 0.024(5) -0.001(4) 0.008(4) 0.013(4)
C51 0.067(7) 0.033(5) 0.044(6) 0.012(4) 0.007(5) 0.013(5)
C52 0.056(6) 0.048(6) 0.027(5) 0.017(4) 0.005(4) -0.002(5)
C53 0.044(5) 0.050(6) 0.025(5) 0.011(4) 0.008(4) 0.006(5)
C54 0.034(4) 0.033(4) 0.021(4) -0.002(4) 0.004(3) -0.004(4)
C55 0.040(5) 0.043(5) 0.025(5) -0.001(4) 0.007(4) 0.006(4)
C56 0.045(5) 0.047(5) 0.035(5) 0.004(4) 0.020(4) 0.006(5)
C57 0.048(6) 0.062(7) 0.059(7) 0.002(6) 0.026(5) 0.012(5)
C58 0.045(6) 0.055(6) 0.081(9) 0.004(6) 0.022(6) 0.011(5)
C59 0.048(5) 0.031(5) 0.060(7) 0.014(5) 0.018(5) 0.018(4)
C60 0.039(5) 0.044(5) 0.025(5) 0.003(4) 0.010(4) 0.006(4)
C61 0.038(5) 0.035(5) 0.030(5) 0.007(4) 0.008(4) 0.001(4)
C62 0.035(4) 0.036(5) 0.025(5) 0.007(4) 0.014(4) 0.008(4)
C63 0.045(5) 0.046(5) 0.034(5) 0.013(4) 0.015(4) 0.006(4)
C64 0.068(7) 0.031(5) 0.045(6) 0.006(4) 0.034(5) 0.005(5)
C65 0.061(6) 0.043(5) 0.034(6) 0.005(4) 0.021(5) -0.002(5)
C66 0.041(5) 0.042(5) 0.025(5) 0.003(4) 0.013(4) 0.002(4)
C67 0.044(5) 0.054(6) 0.033(5) 0.021(5) 0.012(4) 0.009(5)
C68 0.050(5) 0.038(5) 0.030(5) 0.018(4) 0.010(4) -0.002(4)
C69 0.040(5) 0.052(5) 0.022(5) 0.017(4) 0.009(4) 0.002(4)
C70 0.047(5) 0.046(5) 0.031(5) 0.011(4) 0.025(4) 0.000(4)
C71 0.047(5) 0.053(6) 0.026(5) 0.011(4) 0.014(4) -0.007(5)
C72 0.063(7) 0.096(9) 0.052(7) 0.033(7) 0.014(6) 0.027(7)
C73 0.073(7) 0.036(5) 0.039(6) 0.004(4) 0.010(5) -0.002(5)
C74 0.040(5) 0.076(7) 0.053(7) 0.017(6) 0.012(5) 0.004(5)
C75 0.062(6) 0.059(6) 0.047(7) 0.000(5) 0.027(5) 0.004(5)
C76 0.052(6) 0.089(8) 0.040(6) 0.013(6) 0.004(5) -0.004(6)
Rh3 0.0271(3) 0.0316(3) 0.0225(4) 0.0036(3) 0.0005(3) 0.0049(3)
Ru3 0.0299(4) 0.0357(4) 0.0373(4) 0.0000(3) -0.0025(3) 0.0095(3)
O5 0.030(3) 0.033(3) 0.028(3) 0.006(2) 0.002(2) 0.001(2)
O6 0.028(3) 0.027(3) 0.040(4) 0.001(3) 0.001(2) 0.002(2)
N5 0.035(4) 0.045(4) 0.022(4) 0.005(3) 0.000(3) 0.007(3)
N6 0.027(3) 0.028(3) 0.027(4) 0.002(3) 0.002(3) 0.004(3)
C77 0.057(6) 0.042(5) 0.031(5) 0.013(4) -0.002(4) 0.015(5)
C78 0.067(7) 0.056(6) 0.049(7) 0.027(6) 0.011(5) 0.019(6)
C79 0.085(8) 0.083(8) 0.027(6) 0.018(6) -0.007(5) 0.028(7)
C80 0.069(7) 0.065(7) 0.034(6) 0.001(5) -0.008(5) 0.018(6)
C81 0.041(5) 0.047(5) 0.024(5) 0.003(4) 0.003(4) 0.005(4)
C82 0.043(5) 0.047(5) 0.031(5) -0.004(4) 0.002(4) 0.008(4)
C83 0.064(6) 0.045(6) 0.029(5) 0.000(4) 0.000(5) 0.001(5)
C84 0.051(6) 0.057(7) 0.058(8) -0.025(6) -0.008(5) 0.005(5)
C85 0.045(5) 0.042(5) 0.045(6) 0.007(5) 0.011(5) 0.008(4)
C86 0.038(5) 0.029(5) 0.039(5) 0.002(4) 0.005(4) 0.003(4)
C87 0.025(4) 0.037(5) 0.031(5) -0.007(4) 0.006(3) 0.003(4)
C88 0.029(4) 0.034(5) 0.033(5) 0.007(4) 0.001(4) 0.007(4)
C89 0.051(5) 0.035(5) 0.031(5) 0.012(4) 0.011(4) 0.005(4)
C90 0.042(5) 0.038(5) 0.034(5) 0.012(4) -0.004(4) 0.012(4)
C91 0.023(4) 0.034(5) 0.039(5) 0.004(4) -0.008(4) 0.007(4)
C92 0.030(4) 0.025(4) 0.023(4) -0.005(3) -0.002(3) 0.001(3)
C93 0.040(5) 0.027(4) 0.024(5) -0.005(3) 0.006(4) 0.002(4)
C94 0.035(5) 0.046(5) 0.035(5) -0.004(4) 0.003(4) 0.006(4)
C95 0.033(5) 0.062(7) 0.055(7) 0.005(5) 0.014(5) 0.000(5)
C96 0.045(5) 0.061(6) 0.035(6) 0.003(5) 0.014(4) -0.002(5)
C97 0.035(5) 0.043(5) 0.029(5) 0.008(4) 0.003(4) 0.003(4)
C98 0.027(4) 0.032(4) 0.029(5) 0.004(4) 0.006(3) 0.001(4)
C99 0.020(4) 0.031(4) 0.030(5) 0.008(4) -0.004(3) 0.008(3)
C100 0.026(4) 0.034(5) 0.028(5) 0.012(4) 0.003(3) 0.010(4)
C101 0.035(5) 0.035(5) 0.059(7) 0.015(5) 0.011(4) 0.006(4)
C102 0.057(6) 0.063(7) 0.040(6) 0.009(5) 0.023(5) 0.023(6)
C103 0.044(5) 0.049(5) 0.025(5) 0.001(4) 0.000(4) 0.015(5)
C104 0.035(5) 0.027(4) 0.039(5) 0.004(4) -0.002(4) 0.003(4)
C105 0.081(8) 0.074(8) 0.040(7) 0.008(6) -0.009(6) 0.055(7)
C106 0.058(7) 0.060(7) 0.059(8) -0.022(6) -0.034(6) 0.036(6)
C107 0.043(6) 0.056(7) 0.079(9) -0.013(6) -0.023(6) 0.021(5)
C108 0.045(6) 0.057(6) 0.055(7) -0.012(5) -0.013(5) 0.020(5)
C109 0.057(6) 0.042(5) 0.048(6) 0.001(5) -0.007(5) 0.028(5)
C110 0.154(14) 0.091(10) 0.064(9) 0.024(8) 0.041(9) 0.072(10)
C111 0.108(10) 0.085(9) 0.076(10) -0.038(8) -0.048(8) 0.049(8)
C112 0.041(6) 0.078(9) 0.157(15) -0.019(9) -0.002(8) 0.003(6)
C113 0.046(6) 0.085(9) 0.097(11) -0.017(8) 0.013(6) 0.025(6)
C114 0.081(8) 0.051(6) 0.067(8) 0.011(6) 0.007(6) 0.020(6)
Rh4 0.0333(3) 0.0312(3) 0.0215(4) 0.0034(3) 0.0079(3) 0.0014(3)
Ru4 0.0313(4) 0.0355(4) 0.0328(4) 0.0003(3) 0.0069(3) 0.0001(3)
O7 0.032(3) 0.036(3) 0.028(3) 0.004(3) 0.003(2) 0.003(3)
O8 0.030(3) 0.034(3) 0.038(4) 0.001(3) 0.005(3) 0.002(3)
N7 0.035(4) 0.051(5) 0.025(4) 0.017(3) 0.010(3) 0.001(3)
N8 0.036(4) 0.023(3) 0.025(4) 0.000(3) 0.009(3) 0.001(3)
C115 0.052(6) 0.056(6) 0.038(6) 0.008(5) 0.008(5) -0.012(5)
C116 0.055(6) 0.074(7) 0.048(7) 0.035(6) 0.009(5) -0.009(6)
C117 0.055(6) 0.102(10) 0.046(7) 0.040(7) 0.019(5) 0.002(7)
C118 0.056(6) 0.096(9) 0.026(6) 0.001(6) 0.014(5) 0.012(6)
C119 0.038(5) 0.060(6) 0.025(5) 0.007(4) 0.009(4) 0.007(5)
C120 0.040(5) 0.056(6) 0.025(5) 0.003(4) 0.003(4) 0.011(5)
C121 0.078(7) 0.062(7) 0.021(5) -0.017(5) -0.005(5) 0.036(6)
C122 0.104(9) 0.054(7) 0.041(7) -0.007(5) 0.008(6) 0.037(7)
C123 0.115(10) 0.044(6) 0.037(7) -0.001(5) 0.008(6) 0.019(6)
C124 0.075(7) 0.049(6) 0.030(6) 0.003(5) 0.005(5) 0.011(5)
C125 0.042(5) 0.030(4) 0.027(5) -0.002(4) 0.009(4) 0.008(4)
C126 0.036(4) 0.039(5) 0.024(5) 0.003(4) 0.009(4) 0.008(4)
C127 0.055(6) 0.035(5) 0.028(5) 0.006(4) 0.008(4) 0.002(4)
C128 0.054(6) 0.028(4) 0.039(6) 0.011(4) 0.022(5) -0.004(4)
C129 0.039(5) 0.040(5) 0.036(5) 0.015(4) 0.020(4) 0.007(4)
C130 0.044(5) 0.022(4) 0.028(5) -0.001(3) 0.011(4) 0.000(4)
C131 0.033(4) 0.034(5) 0.028(5) -0.004(4) 0.007(4) 0.003(4)
C132 0.041(5) 0.039(5) 0.041(6) 0.001(4) 0.010(4) 0.000(4)
C133 0.036(5) 0.047(5) 0.039(6) -0.005(4) -0.004(4) 0.011(4)
C134 0.045(5) 0.050(6) 0.035(6) 0.003(4) -0.001(4) 0.009(5)
C135 0.055(6) 0.038(5) 0.023(5) 0.003(4) 0.003(4) 0.007(4)
C136 0.036(4) 0.033(4) 0.023(5) 0.002(4) 0.003(4) -0.001(4)
C137 0.033(4) 0.027(4) 0.034(5) 0.009(4) 0.012(4) -0.004(4)
C138 0.025(4) 0.041(5) 0.029(5) 0.004(4) 0.005(3) 0.004(4)
C139 0.035(5) 0.046(5) 0.039(6) 0.007(5) 0.001(4) -0.001(4)
C140 0.041(5) 0.063(7) 0.043(6) 0.022(5) 0.001(4) 0.001(5)
C141 0.043(5) 0.053(6) 0.036(6) -0.006(5) 0.005(4) -0.006(5)
C142 0.040(5) 0.039(5) 0.034(5) 0.000(4) 0.017(4) 0.006(4)
C143 0.032(5) 0.055(6) 0.054(7) 0.012(5) 0.015(4) -0.002(5)
C144 0.038(5) 0.056(6) 0.043(6) 0.000(5) 0.019(4) -0.007(5)
C145 0.029(5) 0.066(7) 0.051(7) 0.000(5) 0.011(4) -0.007(5)
C146 0.032(4) 0.043(5) 0.035(5) -0.005(4) 0.012(4) -0.009(4)
C147 0.041(5) 0.037(5) 0.055(7) -0.006(5) 0.017(5) -0.014(4)
C148 0.060(7) 0.067(7) 0.064(8) 0.034(6) 0.008(6) -0.003(6)
C149 0.066(7) 0.063(7) 0.048(7) -0.013(5) 0.018(5) 0.002(6)
C150 0.052(6) 0.069(7) 0.081(9) -0.008(7) 0.008(6) 0.021(6)
C151 0.041(6) 0.082(8) 0.065(8) -0.006(6) 0.001(5) -0.011(6)
C152 0.074(7) 0.048(6) 0.068(8) 0.010(6) 0.021(6) 0.009(6)
C153 0.072(8) 0.083(8) 0.060(8) 0.029(7) 0.019(6) -0.013(7)
Cl1 0.086(2) 0.138(3) 0.100(3) 0.078(3) 0.002(2) -0.017(2)
Cl2 0.111(3) 0.103(3) 0.106(3) 0.044(2) 0.059(2) 0.015(2)
C154 0.068(8) 0.071(8) 0.097(11) 0.012(8) -0.008(7) 0.022(7)
Cl3 0.177(4) 0.103(3) 0.081(3) 0.041(2) 0.036(3) 0.052(3)
Cl4 0.129(4) 0.190(5) 0.289(8) 0.162(6) 0.122(5) 0.081(4)
C155 0.100(12) 0.106(12) 0.171(19) 0.051(12) 0.050(12) 0.028(10)
Cl5 0.095(3) 0.166(5) 0.146(5) 0.027(4) 0.017(3) 0.006(3)
Cl6 0.191(6) 0.230(7) 0.165(6) 0.065(5) 0.087(5) 0.077(5)

loop_
_atom_type_symbol
_atom_type_description
_atom_type_scat_dispersion_real
_atom_type_scat_dispersion_imag
_atom_type_scat_source
C C 0.0033 0.0016 'International Tables Vol C Tables 4.2.6.8 and 6.1.1.4'
H H 0.0000 0.0000 'International Tables Vol C Tables 4.2.6.8 and 6.1.1.4'
N N 0.0061 0.0033 'International Tables Vol C Tables 4.2.6.8 and 6.1.1.4'
O O 0.0106 0.0060 'International Tables Vol C Tables 4.2.6.8 and 6.1.1.4'
Cl Cl 0.1484 0.1585 'International Tables Vol C Tables 4.2.6.8 and 6.1.1.4'
Ru Ru -1.2594 0.8363 'International Tables Vol C Tables 4.2.6.8 and 6.1.1.4'
Rh Rh -1.1178 0.9187 'International Tables Vol C Tables 4.2.6.8 and 6.1.1.4'

loop_
_geom_angle_atom_site_label_1
_geom_angle_atom_site_label_2
_geom_angle_atom_site_label_3
_geom_angle
C22 Rh1 C11 87.2(3)
C22 Rh1 N2 81.3(4)
C11 Rh1 N2 90.7(4)
C22 Rh1 N1 93.7(4)
C11 Rh1 N1 82.4(4)
N2 Rh1 N1 171.7(3)
C22 Rh1 O2 97.8(3)
C11 Rh1 O2 170.6(4)
N2 Rh1 O2 97.9(3)
N1 Rh1 O2 89.4(3)
C22 Rh1 O1 171.3(3)
C11 Rh1 O1 99.3(3)
N2 Rh1 O1 92.7(3)
N1 Rh1 O1 93.0(3)
O2 Rh1 O1 76.6(2)
C29 Ru1 C31 64.6(4)
C29 Ru1 C32 64.0(4)
C31 Ru1 C32 38.1(4)
C29 Ru1 C30 38.0(4)
C31 Ru1 C30 39.0(4)
C32 Ru1 C30 64.0(4)
C29 Ru1 C33 38.4(4)
C31 Ru1 C33 64.1(4)
C32 Ru1 C33 38.0(4)
C30 Ru1 C33 63.8(4)
C29 Ru1 C26 169.7(4)
C31 Ru1 C26 113.1(4)
C32 Ru1 C26 107.6(4)
C30 Ru1 C26 145.7(5)
C33 Ru1 C26 131.3(4)
C29 Ru1 C27 138.5(4)
C31 Ru1 C27 141.8(4)
C32 Ru1 C27 114.6(4)
C30 Ru1 C27 176.4(4)
C33 Ru1 C27 112.9(4)
C26 Ru1 C27 37.5(4)
C29 Ru1 C25 152.6(4)
C31 Ru1 C25 103.0(4)
C32 Ru1 C25 122.2(4)
C30 Ru1 C25 117.1(4)
C33 Ru1 C25 159.6(4)
C26 Ru1 C25 36.4(4)
C27 Ru1 C25 66.5(4)
C29 Ru1 C28 115.6(4)
C31 Ru1 C28 178.4(4)
C32 Ru1 C28 140.3(4)
C30 Ru1 C28 142.1(4)
C33 Ru1 C28 114.9(4)
C26 Ru1 C28 66.3(4)
C27 Ru1 C28 36.9(4)
C25 Ru1 C28 77.5(4)
C29 Ru1 C24 125.0(4)
C31 Ru1 C24 116.9(4)
C32 Ru1 C24 151.7(4)
C30 Ru1 C24 105.4(4)
C33 Ru1 C24 162.8(4)
C26 Ru1 C24 65.3(4)
C27 Ru1 C24 77.4(4)
C25 Ru1 C24 36.4(3)
C28 Ru1 C24 64.5(4)
C29 Ru1 C23 112.2(3)
C31 Ru1 C23 146.6(4)
C32 Ru1 C23 173.4(4)
C30 Ru1 C23 116.8(3)
C33 Ru1 C23 135.6(4)
C26 Ru1 C23 75.5(4)
C27 Ru1 C23 64.1(4)
C25 Ru1 C23 63.8(3)
C28 Ru1 C23 35.1(3)
C24 Ru1 C23 34.9(3)
C23 O1 Rh1 109.5(6)
C24 O2 Rh1 110.9(6)
C5 N1 C1 120.0(9)
C5 N1 Rh1 114.4(7)
C1 N1 Rh1 125.6(6)
C16 N2 C12 116.8(10)
C16 N2 Rh1 117.8(7)
C12 N2 Rh1 123.7(8)
C2 C1 N1 120.0(9)
C2 C1 H1 120.0
N1 C1 H1 120.0
C1 C2 C3 120.8(11)
C1 C2 H2 119.6
C3 C2 H2 119.6
C4 C3 C2 119.2(10)
C4 C3 H3 120.4
C2 C3 H3 120.4
C3 C4 C5 119.0(10)
C3 C4 H4 120.5
C5 C4 H4 120.5
N1 C5 C4 120.9(9)
N1 C5 C6 113.7(9)
C4 C5 C6 125.4(8)
C7 C6 C11 120.7(9)
C7 C6 C5 122.8(9)
C11 C6 C5 116.4(8)
C8 C7 C6 121.3(9)
C8 C7 H7 119.4
C6 C7 H7 119.4
C7 C8 C9 119.6(9)
C7 C8 H8 120.2
C9 C8 H8 120.2
C8 C9 C10 120.6(9)
C8 C9 H9 119.7
C10 C9 H9 119.7
C9 C10 C11 120.7(9)
C9 C10 H10 119.7
C11 C10 H10 119.7
C10 C11 C6 117.1(8)
C10 C11 Rh1 129.9(7)
C6 C11 Rh1 113.0(7)
C13 C12 N2 120.1(13)
C13 C12 H12 120.0
N2 C12 H12 120.0
C12 C13 C14 124.9(14)
C12 C13 H13 117.6
C14 C13 H13 117.6
C13 C14 C15 117.3(12)
C13 C14 H14 121.4
C15 C14 H14 121.4
C16 C15 C14 114.9(12)
C16 C15 H15 122.6
C14 C15 H15 122.6
N2 C16 C15 126.0(12)
N2 C16 C17 111.2(9)
C15 C16 C17 122.7(11)
C18 C17 C22 122.9(10)
C18 C17 C16 121.9(10)
C22 C17 C16 115.1(9)
C19 C18 C17 118.6(10)
C19 C18 H18 120.7
C17 C18 H18 120.7
C20 C19 C18 119.2(10)
C20 C19 H19 120.4
C18 C19 H19 120.4
C21 C20 C19 120.6(10)
C21 C20 H20 119.7
C19 C20 H20 119.7
C22 C21 C20 122.5(10)
C22 C21 H21 118.7
C20 C21 H21 118.7
C21 C22 C17 116.1(9)
C21 C22 Rh1 129.8(8)
C17 C22 Rh1 114.1(7)
O1 C23 C28 122.0(9)
O1 C23 C24 120.6(9)
C28 C23 C24 117.4(9)
O1 C23 Ru1 137.7(7)
C28 C23 Ru1 65.7(5)
C24 C23 Ru1 67.8(5)
O2 C24 C25 123.4(9)
O2 C24 C23 117.3(9)
C25 C24 C23 119.3(9)
O2 C24 Ru1 128.6(7)
C25 C24 Ru1 66.9(5)
C23 C24 Ru1 77.2(6)
C26 C25 C24 121.5(10)
C26 C25 Ru1 70.7(6)
C24 C25 Ru1 76.7(6)
C26 C25 H25 119.3
C24 C25 H25 119.3
Ru1 C25 H25 124.9
C25 C26 C27 120.9(10)
C25 C26 Ru1 72.9(6)
C27 C26 Ru1 72.2(6)
C25 C26 H26 119.5
C27 C26 H26 119.5
Ru1 C26 H26 127.5
C26 C27 C28 119.3(10)
C26 C27 Ru1 70.3(6)
C28 C27 Ru1 74.5(6)
C26 C27 H27 120.4
C28 C27 H27 120.4
Ru1 C27 H27 126.6
C27 C28 C23 120.7(10)
C27 C28 Ru1 68.6(6)
C23 C28 Ru1 79.2(6)
C27 C28 H28 119.6
C23 C28 H28 119.6
Ru1 C28 H28 123.9
C30 C29 C33 108.3(9)
C30 C29 C34 124.5(11)
C33 C29 C34 126.9(11)
C30 C29 Ru1 71.4(5)
C33 C29 Ru1 71.3(6)
C34 C29 Ru1 128.3(8)
C29 C30 C31 107.9(8)
C29 C30 C35 127.0(12)
C31 C30 C35 125.0(12)
C29 C30 Ru1 70.6(6)
C31 C30 Ru1 70.2(5)
C35 C30 Ru1 123.8(7)
C32 C31 C30 106.9(9)
C32 C31 C36 126.8(11)
C30 C31 C36 126.2(11)
C32 C31 Ru1 71.1(5)
C30 C31 Ru1 70.8(5)
C36 C31 Ru1 126.2(7)
C31 C32 C33 109.0(9)
C31 C32 C37 125.7(10)
C33 C32 C37 125.3(10)
C31 C32 Ru1 70.8(5)
C33 C32 Ru1 71.2(5)
C37 C32 Ru1 124.8(7)
C32 C33 C29 107.8(9)
C32 C33 C38 125.4(10)
C29 C33 C38 126.6(11)
C32 C33 Ru1 70.7(6)
C29 C33 Ru1 70.3(6)
C38 C33 Ru1 128.9(8)
C29 C34 H34A 109.5
C29 C34 H34B 109.5
H34A C34 H34B 109.5
C29 C34 H34C 109.5
H34A C34 H34C 109.5
H34B C34 H34C 109.5
C30 C35 H35A 109.5
C30 C35 H35B 109.5
H35A C35 H35B 109.5
C30 C35 H35C 109.5
H35A C35 H35C 109.5
H35B C35 H35C 109.5
C31 C36 H36A 109.5
C31 C36 H36B 109.5
H36A C36 H36B 109.5
C31 C36 H36C 109.5
H36A C36 H36C 109.5
H36B C36 H36C 109.5
C32 C37 H37A 109.5
C32 C37 H37B 109.5
H37A C37 H37B 109.5
C32 C37 H37C 109.5
H37A C37 H37C 109.5
H37B C37 H37C 109.5
C33 C38 H38A 109.5
C33 C38 H38B 109.5
H38A C38 H38B 109.5
C33 C38 H38C 109.5
H38A C38 H38C 109.5
H38B C38 H38C 109.5
C49 Rh2 C60 87.0(3)
C49 Rh2 N3 81.0(3)
C60 Rh2 N3 93.0(3)
C49 Rh2 N4 96.3(3)
C60 Rh2 N4 82.1(3)
N3 Rh2 N4 174.5(3)
C49 Rh2 O4 97.3(3)
C60 Rh2 O4 171.3(3)
N3 Rh2 O4 95.1(2)
N4 Rh2 O4 89.9(2)
C49 Rh2 O3 170.4(3)
C60 Rh2 O3 99.8(3)
N3 Rh2 O3 91.8(3)
N4 Rh2 O3 91.4(2)
O4 Rh2 O3 77.0(2)
C67 Ru2 C69 64.5(3)
C67 Ru2 C71 39.1(4)
C69 Ru2 C71 64.4(3)
C67 Ru2 C68 38.2(3)
C69 Ru2 C68 38.7(3)
C71 Ru2 C68 64.6(3)
C67 Ru2 C70 65.1(3)
C69 Ru2 C70 38.4(3)
C71 Ru2 C70 38.7(3)
C68 Ru2 C70 64.8(3)
C67 Ru2 C65 136.3(4)
C69 Ru2 C65 144.5(4)
C71 Ru2 C65 111.6(4)
C68 Ru2 C65 174.4(4)
C70 Ru2 C65 115.1(3)
C67 Ru2 C64 169.7(4)
C69 Ru2 C64 116.2(4)
C71 Ru2 C64 130.9(4)
C68 Ru2 C64 148.2(4)
C70 Ru2 C64 108.5(3)
C65 Ru2 C64 37.3(4)
C67 Ru2 C63 151.8(4)
C69 Ru2 C63 104.8(3)
C71 Ru2 C63 161.8(4)
C68 Ru2 C63 117.1(3)
C70 Ru2 C63 123.9(3)
C65 Ru2 C63 67.9(4)
C64 Ru2 C63 38.4(3)
C67 Ru2 C66 112.2(3)
C69 Ru2 C66 176.3(3)
C71 Ru2 C66 112.1(3)
C68 Ru2 C66 139.5(3)
C70 Ru2 C66 139.5(3)
C65 Ru2 C66 37.0(3)
C64 Ru2 C66 66.8(3)
C63 Ru2 C66 78.8(3)
C67 Ru2 C62 122.6(3)
C69 Ru2 C62 117.2(3)
C71 Ru2 C62 160.9(3)
C68 Ru2 C62 104.0(3)
C70 Ru2 C62 152.6(3)
C65 Ru2 C62 78.5(3)
C64 Ru2 C62 66.9(3)
C63 Ru2 C62 36.4(3)
C66 Ru2 C62 65.6(3)
C67 Ru2 C61 109.1(3)
C69 Ru2 C61 145.9(3)
C71 Ru2 C61 133.1(3)
C68 Ru2 C61 114.8(3)
C70 Ru2 C61 171.7(3)
C65 Ru2 C61 64.4(3)
C64 Ru2 C61 76.3(3)
C63 Ru2 C61 64.1(3)
C66 Ru2 C61 35.5(3)
C62 Ru2 C61 35.3(3)
C61 O3 Rh2 109.9(5)
C62 O4 Rh2 109.9(5)
C39 N3 C43 118.7(8)
C39 N3 Rh2 124.6(6)
C43 N3 Rh2 116.5(6)
C50 N4 C54 119.5(7)
C50 N4 Rh2 126.4(6)
C54 N4 Rh2 114.0(5)
N3 C39 C40 123.7(10)
N3 C39 H39 118.2
C40 C39 H39 118.2
C41 C40 C39 117.4(10)
C41 C40 H40 121.3
C39 C40 H40 121.3
C42 C41 C40 120.3(9)
C42 C41 H41 119.9
C40 C41 H41 119.9
C41 C42 C43 119.3(9)
C41 C42 H42 120.4
C43 C42 H42 120.4
N3 C43 C42 120.7(9)
N3 C43 C44 112.4(7)
C42 C43 C44 126.9(9)
C45 C44 C49 121.0(9)
C45 C44 C43 123.3(8)
C49 C44 C43 115.6(8)
C46 C45 C44 120.3(9)
C46 C45 H45 119.8
C44 C45 H45 119.8
C47 C46 C45 119.0(9)
C47 C46 H46 120.5
C45 C46 H46 120.5
C46 C47 C48 122.6(10)
C46 C47 H47 118.7
C48 C47 H47 118.7
C49 C48 C47 118.6(9)
C49 C48 H48 120.7
C47 C48 H48 120.7
C48 C49 C44 118.4(8)
C48 C49 Rh2 127.2(6)
C44 C49 Rh2 114.2(6)
N4 C50 C51 121.2(8)
N4 C50 H50 119.4
C51 C50 H50 119.4
C52 C51 C50 120.1(9)
C52 C51 H51 120.0
C50 C51 H51 120.0
C53 C52 C51 119.1(8)
C53 C52 H52 120.4
C51 C52 H52 120.4
C52 C53 C54 119.2(8)
C52 C53 H53 120.4
C54 C53 H53 120.4
N4 C54 C53 120.7(8)
N4 C54 C55 113.9(7)
C53 C54 C55 125.4(8)
C56 C55 C60 121.3(8)
C56 C55 C54 122.6(8)
C60 C55 C54 116.1(7)
C57 C56 C55 119.9(9)
C57 C56 H56 120.0
C55 C56 H56 120.0
C56 C57 C58 121.4(9)
C56 C57 H57 119.3
C58 C57 H57 119.3
C57 C58 C59 120.0(10)
C57 C58 H58 120.0
C59 C58 H58 120.0
C58 C59 C60 120.9(9)
C58 C59 H59 119.6
C60 C59 H59 119.6
C59 C60 C55 116.6(8)
C59 C60 Rh2 129.8(7)
C55 C60 Rh2 113.6(6)
O3 C61 C66 122.2(8)
O3 C61 C62 119.0(7)
C66 C61 C62 118.8(8)
O3 C61 Ru2 138.1(6)
C66 C61 Ru2 65.1(5)
C62 C61 Ru2 68.9(5)
O4 C62 C63 123.2(8)
O4 C62 C61 118.9(7)
C63 C62 C61 117.9(8)
O4 C62 Ru2 131.4(6)
C63 C62 Ru2 65.8(5)
C61 C62 Ru2 75.8(5)
C62 C63 C64 121.9(9)
C62 C63 Ru2 77.8(5)
C64 C63 Ru2 70.7(5)
C62 C63 H63 119.1
C64 C63 H63 119.1
Ru2 C63 H63 123.9
C65 C64 C63 118.8(9)
C65 C64 Ru2 71.3(6)
C63 C64 Ru2 70.9(5)
C65 C64 H64 120.6
C63 C64 H64 120.6
Ru2 C64 H64 129.6
C64 C65 C66 120.9(9)
C64 C65 Ru2 71.4(5)
C66 C65 Ru2 73.9(5)
C64 C65 H65 119.5
C66 C65 H65 119.5
Ru2 C65 H65 127.2
C65 C66 C61 120.5(8)
C65 C66 Ru2 69.1(5)
C61 C66 Ru2 79.4(5)
C65 C66 H66 119.8
C61 C66 H66 119.8
Ru2 C66 H66 123.1
C68 C67 C71 108.2(8)
C68 C67 C72 126.1(9)
C71 C67 C72 125.2(9)
C68 C67 Ru2 71.7(5)
C71 C67 Ru2 70.7(5)
C72 C67 Ru2 129.6(7)
C67 C68 C69 107.6(8)
C67 C68 C73 127.0(9)
C69 C68 C73 125.4(8)
C67 C68 Ru2 70.1(5)
C69 C68 Ru2 70.1(5)
C73 C68 Ru2 126.0(6)
C70 C69 C68 109.3(8)
C70 C69 C74 124.8(9)
C68 C69 C74 125.8(9)
C70 C69 Ru2 71.8(5)
C68 C69 Ru2 71.2(5)
C74 C69 Ru2 126.0(6)
C69 C70 C71 106.6(8)
C69 C70 C75 126.9(9)
C71 C70 C75 126.4(9)
C69 C70 Ru2 69.8(5)
C71 C70 Ru2 69.7(5)
C75 C70 Ru2 127.0(6)
C70 C71 C67 108.3(8)
C70 C71 C76 125.0(9)
C67 C71 C76 126.6(9)
C70 C71 Ru2 71.6(5)
C67 C71 Ru2 70.2(5)
C76 C71 Ru2 126.7(6)
C67 C72 H72A 109.5
C67 C72 H72B 109.5
H72A C72 H72B 109.5
C67 C72 H72C 109.5
H72A C72 H72C 109.5
H72B C72 H72C 109.5
C68 C73 H73A 109.5
C68 C73 H73B 109.5
H73A C73 H73B 109.5
C68 C73 H73C 109.5
H73A C73 H73C 109.5
H73B C73 H73C 109.5
C69 C74 H74A 109.5
C69 C74 H74B 109.5
H74A C74 H74B 109.5
C69 C74 H74C 109.5
H74A C74 H74C 109.5
H74B C74 H74C 109.5
C70 C75 H75A 109.5
C70 C75 H75B 109.5
H75A C75 H75B 109.5
C70 C75 H75C 109.5
H75A C75 H75C 109.5
H75B C75 H75C 109.5
C71 C76 H76A 109.5
C71 C76 H76B 109.5
H76A C76 H76B 109.5
C71 C76 H76C 109.5
H76A C76 H76C 109.5
H76B C76 H76C 109.5
C87 Rh3 C98 93.2(3)
C87 Rh3 N5 80.9(3)
C98 Rh3 N5 93.2(3)
C87 Rh3 N6 95.2(3)
C98 Rh3 N6 81.0(3)
N5 Rh3 N6 172.8(3)
C87 Rh3 O6 92.9(3)
C98 Rh3 O6 169.0(3)
N5 Rh3 O6 96.8(2)
N6 Rh3 O6 89.4(2)
C87 Rh3 O5 167.9(3)
C98 Rh3 O5 97.5(3)
N5 Rh3 O5 92.9(2)
N6 Rh3 O5 92.1(2)
O6 Rh3 O5 77.47(19)
C107 Ru3 C109 64.1(4)
C107 Ru3 C106 39.0(5)
C109 Ru3 C106 64.2(4)
C107 Ru3 C102 115.2(5)
C109 Ru3 C102 136.2(4)
C106 Ru3 C102 144.7(5)
C107 Ru3 C105 64.3(5)
C109 Ru3 C105 38.9(4)
C106 Ru3 C105 37.7(5)
C102 Ru3 C105 175.1(4)
C107 Ru3 C101 104.3(4)
C109 Ru3 C101 165.0(4)
C106 Ru3 C101 113.6(4)
C102 Ru3 C101 37.7(4)
C105 Ru3 C101 146.9(4)
C107 Ru3 C108 38.8(4)
C109 Ru3 C108 37.7(4)
C106 Ru3 C108 64.7(4)
C102 Ru3 C108 112.0(4)
C105 Ru3 C108 64.3(4)
C101 Ru3 C108 127.3(4)
C107 Ru3 C103 143.7(4)
C109 Ru3 C103 115.2(4)
C106 Ru3 C103 177.2(5)
C102 Ru3 C103 37.7(4)
C105 Ru3 C103 140.1(4)
C101 Ru3 C103 67.7(4)
C108 Ru3 C103 116.7(4)
C107 Ru3 C104 177.3(4)
C109 Ru3 C104 113.2(4)
C106 Ru3 C104 140.1(4)
C102 Ru3 C104 66.9(4)
C105 Ru3 C104 113.5(4)
C101 Ru3 C104 78.3(3)
C108 Ru3 C104 139.3(3)
C103 Ru3 C104 37.2(3)
C107 Ru3 C100 116.8(3)
C109 Ru3 C100 156.2(4)
C106 Ru3 C100 100.8(3)
C102 Ru3 C100 66.7(3)
C105 Ru3 C100 118.1(3)
C101 Ru3 C100 36.5(3)
C108 Ru3 C100 154.4(3)
C103 Ru3 C100 78.7(3)
C104 Ru3 C100 65.4(3)
C107 Ru3 C99 145.7(3)
C109 Ru3 C99 131.4(4)
C106 Ru3 C99 113.4(4)
C102 Ru3 C99 76.0(3)
C105 Ru3 C99 107.2(4)
C101 Ru3 C99 63.6(3)
C108 Ru3 C99 169.1(4)
C103 Ru3 C99 64.7(3)
C104 Ru3 C99 35.6(3)
C100 Ru3 C99 34.9(3)
C99 O5 Rh3 109.0(5)
C100 O6 Rh3 108.8(4)
C77 N5 C81 118.6(7)
C77 N5 Rh3 125.3(6)
C81 N5 Rh3 115.7(6)
C88 N6 C92 119.1(7)
C88 N6 Rh3 126.1(5)
C92 N6 Rh3 114.8(5)
N5 C77 C78 123.1(9)
N5 C77 H77 118.4
C78 C77 H77 118.4
C77 C78 C79 118.6(10)
C77 C78 H78 120.7
C79 C78 H78 120.7
C80 C79 C78 118.8(10)
C80 C79 H79 120.6
C78 C79 H79 120.6
C79 C80 C81 120.5(10)
C79 C80 H80 119.8
C81 C80 H80 119.8
N5 C81 C80 120.4(9)
N5 C81 C82 112.9(8)
C80 C81 C82 126.5(9)
C87 C82 C83 121.5(9)
C87 C82 C81 115.9(8)
C83 C82 C81 122.6(9)
C84 C83 C82 119.7(9)
C84 C83 H83 120.2
C82 C83 H83 120.2
C83 C84 C85 121.1(9)
C83 C84 H84 119.4
C85 C84 H84 119.4
C84 C85 C86 119.2(9)
C84 C85 H85 120.4
C86 C85 H85 120.4
C87 C86 C85 121.2(9)
C87 C86 H86 119.4
C85 C86 H86 119.4
C86 C87 C82 117.2(8)
C86 C87 Rh3 127.9(7)
C82 C87 Rh3 114.2(6)
N6 C88 C89 122.1(8)
N6 C88 H88 119.0
C89 C88 H88 119.0
C88 C89 C90 119.8(8)
C88 C89 H89 120.1
C90 C89 H89 120.1
C89 C90 C91 119.5(8)
C89 C90 H90 120.3
C91 C90 H90 120.3
C90 C91 C92 119.8(7)
C90 C91 H91 120.1
C92 C91 H91 120.1
N6 C92 C91 119.7(7)
N6 C92 C93 113.6(7)
C91 C92 C93 126.7(7)
C98 C93 C94 121.9(8)
C98 C93 C92 115.4(7)
C94 C93 C92 122.7(8)
C95 C94 C93 119.5(9)
C95 C94 H94 120.3
C93 C94 H94 120.3
C96 C95 C94 120.2(9)
C96 C95 H95 119.9
C94 C95 H95 119.9
C95 C96 C97 120.3(9)
C95 C96 H96 119.9
C97 C96 H96 119.9
C98 C97 C96 121.6(8)
C98 C97 H97 119.2
C96 C97 H97 119.2
C97 C98 C93 116.5(7)
C97 C98 Rh3 128.3(6)
C93 C98 Rh3 114.7(6)
O5 C99 C100 119.4(7)
O5 C99 C104 121.7(7)
C100 C99 C104 118.7(7)
O5 C99 Ru3 136.2(5)
C100 C99 Ru3 68.3(4)
C104 C99 Ru3 65.2(4)
O6 C100 C101 121.8(7)
O6 C100 C99 119.8(7)
C101 C100 C99 118.3(8)
O6 C100 Ru3 129.8(5)
C101 C100 Ru3 66.7(5)
C99 C100 Ru3 76.8(4)
C102 C101 C100 122.1(8)
C102 C101 Ru3 70.8(6)
C100 C101 Ru3 76.8(5)
C102 C101 H101 118.9
C100 C101 H101 118.9
Ru3 C101 H101 125.1
C103 C102 C101 119.5(9)
C103 C102 Ru3 71.6(6)
C101 C102 Ru3 71.5(6)
C103 C102 H102 120.3
C101 C102 H102 120.3
Ru3 C102 H102 129.0
C102 C103 C104 119.3(8)
C102 C103 Ru3 70.7(5)
C104 C103 Ru3 73.4(5)
C102 C103 H103 120.4
C104 C103 H103 120.4
Ru3 C103 H103 127.5
C103 C104 C99 120.8(8)
C103 C104 Ru3 69.4(5)
C99 C104 Ru3 79.2(5)
C103 C104 H104 119.6
C99 C104 H104 119.6
Ru3 C104 H104 123.0
C106 C105 C109 107.8(11)
C106 C105 C110 124.3(11)
C109 C105 C110 127.9(12)
C106 C105 Ru3 70.9(7)
C109 C105 Ru3 69.9(6)
C110 C105 Ru3 124.6(8)
C105 C106 C107 107.9(9)
C105 C106 C111 127.7(13)
C107 C106 C111 124.4(13)
C105 C106 Ru3 71.3(6)
C107 C106 Ru3 69.8(6)
C111 C106 Ru3 124.3(7)
C108 C107 C106 108.0(11)
C108 C107 C112 123.3(12)
C106 C107 C112 128.7(11)
C108 C107 Ru3 71.8(5)
C106 C107 Ru3 71.2(6)
C112 C107 Ru3 122.4(8)
C109 C108 C107 107.3(10)
C109 C108 C113 126.5(10)
C107 C108 C113 126.2(11)
C109 C108 Ru3 70.2(5)
C107 C108 Ru3 69.5(5)
C113 C108 Ru3 128.2(8)
C108 C109 C105 109.1(10)
C108 C109 C114 123.4(10)
C105 C109 C114 127.0(11)
C108 C109 Ru3 72.1(6)
C105 C109 Ru3 71.2(6)
C114 C109 Ru3 129.2(7)
C105 C110 H11A 109.5
C105 C110 H11B 109.5
H11A C110 H11B 109.5
C105 C110 H11C 109.5
H11A C110 H11C 109.5
H11B C110 H11C 109.5
C106 C111 H11D 109.5
C106 C111 H11E 109.5
H11D C111 H11E 109.5
C106 C111 H11F 109.5
H11D C111 H11F 109.5
H11E C111 H11F 109.5
C107 C112 H11G 109.5
C107 C112 H11H 109.5
H11G C112 H11H 109.5
C107 C112 H11I 109.5
H11G C112 H11I 109.5
H11H C112 H11I 109.5
C108 C113 H11J 109.5
C108 C113 H11K 109.5
H11J C113 H11K 109.5
C108 C113 H11L 109.5
H11J C113 H11L 109.5
H11K C113 H11L 109.5
C109 C114 H11M 109.5
C109 C114 H11N 109.5
H11M C114 H11N 109.5
C109 C114 H11O 109.5
H11M C114 H11O 109.5
H11N C114 H11O 109.5
C125 Rh4 C136 89.1(3)
C125 Rh4 N7 81.4(3)
C136 Rh4 N7 94.2(3)
C125 Rh4 N8 92.5(3)
C136 Rh4 N8 81.7(3)
N7 Rh4 N8 172.7(3)
C125 Rh4 O8 95.6(3)
C136 Rh4 O8 170.9(3)
N7 Rh4 O8 94.3(3)
N8 Rh4 O8 90.2(2)
C125 Rh4 O7 170.1(3)
C136 Rh4 O7 99.4(3)
N7 Rh4 O7 92.9(3)
N8 Rh4 O7 93.7(2)
O8 Rh4 O7 76.6(2)
C145 Ru4 C146 38.5(3)
C145 Ru4 C143 64.0(4)
C146 Ru4 C143 64.3(4)
C145 Ru4 C140 116.0(4)
C146 Ru4 C140 109.7(4)
C143 Ru4 C140 171.0(4)
C145 Ru4 C147 63.7(4)
C146 Ru4 C147 38.1(4)
C143 Ru4 C147 38.3(4)
C140 Ru4 C147 132.9(4)
C145 Ru4 C144 38.1(4)
C146 Ru4 C144 64.5(3)
C143 Ru4 C144 38.7(4)
C140 Ru4 C144 146.5(4)
C147 Ru4 C144 64.3(4)
C145 Ru4 C141 143.7(4)
C146 Ru4 C141 115.2(3)
C143 Ru4 C141 137.7(4)
C140 Ru4 C141 37.1(4)
C147 Ru4 C141 113.1(4)
C144 Ru4 C141 176.4(4)
C145 Ru4 C139 104.9(4)
C146 Ru4 C139 124.8(3)
C143 Ru4 C139 151.2(4)
C140 Ru4 C139 37.6(4)
C147 Ru4 C139 162.5(4)
C144 Ru4 C139 116.0(4)
C141 Ru4 C139 67.4(4)
C145 Ru4 C142 176.9(4)
C146 Ru4 C142 139.4(3)
C143 Ru4 C142 113.3(3)
C140 Ru4 C142 66.3(4)
C147 Ru4 C142 113.2(3)
C144 Ru4 C142 140.7(4)
C141 Ru4 C142 37.1(3)
C139 Ru4 C142 78.2(3)
C145 Ru4 C138 117.4(3)
C146 Ru4 C138 153.2(3)
C143 Ru4 C138 122.4(3)
C140 Ru4 C138 66.2(3)
C147 Ru4 C138 160.0(4)
C144 Ru4 C138 103.5(3)
C141 Ru4 C138 78.3(3)
C139 Ru4 C138 36.3(3)
C142 Ru4 C138 65.3(3)
C145 Ru4 C137 145.9(3)
C146 Ru4 C137 171.0(3)
C143 Ru4 C137 109.1(3)
C140 Ru4 C137 76.1(3)
C147 Ru4 C137 133.0(3)
C144 Ru4 C137 114.7(3)
C141 Ru4 C137 64.9(3)
C139 Ru4 C137 64.0(3)
C142 Ru4 C137 35.7(3)
C138 Ru4 C137 35.2(3)
C137 O7 Rh4 109.8(5)
C138 O8 Rh4 109.9(5)
C119 N7 C115 119.6(8)
C119 N7 Rh4 114.9(6)
C115 N7 Rh4 125.4(6)
C126 N8 C130 119.5(7)
C126 N8 Rh4 125.1(5)
C130 N8 Rh4 115.2(5)
C116 C115 N7 121.8(10)
C116 C115 H115 119.1
N7 C115 H115 119.1
C115 C116 C117 118.4(10)
C115 C116 H116 120.8
C117 C116 H116 120.8
C118 C117 C116 120.6(10)
C118 C117 H117 119.7
C116 C117 H117 119.7
C117 C118 C119 120.2(11)
C117 C118 H118 119.9
C119 C118 H118 119.9
N7 C119 C118 119.3(9)
N7 C119 C120 113.1(8)
C118 C119 C120 127.6(9)
C125 C120 C121 119.7(9)
C125 C120 C119 116.0(8)
C121 C120 C119 124.2(9)
C122 C121 C120 120.1(10)
C122 C121 H121 119.9
C120 C121 H121 119.9
C121 C122 C123 120.4(10)
C121 C122 H122 119.8
C123 C122 H122 119.8
C122 C123 C124 119.5(11)
C122 C123 H123 120.2
C124 C123 H123 120.2
C125 C124 C123 121.8(10)
C125 C124 H124 119.1
C123 C124 H124 119.1
C124 C125 C120 118.1(8)
C124 C125 Rh4 128.3(7)
C120 C125 Rh4 113.5(6)
N8 C126 C127 121.4(8)
N8 C126 H126 119.3
C127 C126 H126 119.3
C126 C127 C128 120.6(9)
C126 C127 H127 119.7
C128 C127 H127 119.7
C129 C128 C127 118.3(8)
C129 C128 H128 120.9
C127 C128 H128 120.9
C128 C129 C130 120.7(8)
C128 C129 H129 119.7
C130 C129 H129 119.7
N8 C130 C129 119.7(8)
N8 C130 C131 113.6(7)
C129 C130 C131 126.7(8)
C132 C131 C136 119.6(8)
C132 C131 C130 123.9(8)
C136 C131 C130 116.5(7)
C133 C132 C131 120.6(9)
C133 C132 H132 119.7
C131 C132 H132 119.7
C132 C133 C134 120.9(9)
C132 C133 H133 119.5
C134 C133 H133 119.5
C133 C134 C135 119.2(9)
C133 C134 H134 120.4
C135 C134 H134 120.4
C136 C135 C134 122.4(9)
C136 C135 H135 118.8
C134 C135 H135 118.8
C135 C136 C131 117.2(8)
C135 C136 Rh4 130.1(7)
C131 C136 Rh4 112.8(6)
O7 C137 C142 122.9(8)
O7 C137 C138 119.2(7)
C142 C137 C138 117.7(8)
O7 C137 Ru4 136.1(6)
C142 C137 Ru4 65.1(4)
C138 C137 Ru4 68.8(4)
O8 C138 C139 122.3(8)
O8 C138 C137 118.9(7)
C139 C138 C137 118.8(8)
O8 C138 Ru4 129.3(6)
C139 C138 Ru4 66.8(5)
C137 C138 Ru4 76.0(5)
C140 C139 C138 121.1(9)
C140 C139 Ru4 70.1(5)
C138 C139 Ru4 76.9(5)
C140 C139 H139 119.4
C138 C139 H139 119.4
Ru4 C139 H139 125.3
C141 C140 C139 121.1(9)
C141 C140 Ru4 72.5(6)
C139 C140 Ru4 72.3(6)
C141 C140 H140 119.5
C139 C140 H140 119.5
Ru4 C140 H140 127.9
C140 C141 C142 118.8(9)
C140 C141 Ru4 70.3(6)
C142 C141 Ru4 73.0(5)
C140 C141 H141 120.6
C142 C141 H141 120.6
Ru4 C141 H141 128.1
C141 C142 C137 121.5(8)
C141 C142 Ru4 69.8(5)
C137 C142 Ru4 79.2(5)
C141 C142 H142 119.2
C137 C142 H142 119.2
Ru4 C142 H142 123.0
C147 C143 C144 108.1(9)
C147 C143 C148 125.6(10)
C144 C143 C148 126.2(10)
C147 C143 Ru4 71.1(6)
C144 C143 Ru4 71.4(6)
C148 C143 Ru4 126.4(6)
C145 C144 C143 106.5(9)
C145 C144 C149 126.4(10)
C143 C144 C149 127.1(10)
C145 C144 Ru4 69.9(6)
C143 C144 Ru4 69.9(5)
C149 C144 Ru4 124.6(7)
C144 C145 C146 109.5(9)
C144 C145 C150 125.5(9)
C146 C145 C150 125.0(9)
C144 C145 Ru4 72.0(5)
C146 C145 Ru4 71.0(5)
C150 C145 Ru4 124.2(8)
C147 C146 C145 107.3(8)
C147 C146 C151 127.2(9)
C145 C146 C151 125.3(9)
C147 C146 Ru4 71.2(5)
C145 C146 Ru4 70.5(5)
C151 C146 Ru4 127.6(7)
C146 C147 C143 108.7(8)
C146 C147 C152 125.7(9)
C143 C147 C152 125.6(10)
C146 C147 Ru4 70.7(5)
C143 C147 Ru4 70.7(5)
C152 C147 Ru4 125.9(7)
C143 C148 H14A 109.5
C143 C148 H14B 109.5
H14A C148 H14B 109.5
C143 C148 H14C 109.5
H14A C148 H14C 109.5
H14B C148 H14C 109.5
C144 C149 H14D 109.5
C144 C149 H14E 109.5
H14D C149 H14E 109.5
C144 C149 H14F 109.5
H14D C149 H14F 109.5
H14E C149 H14F 109.5
C145 C150 H15A 109.5
C145 C150 H15B 109.5
H15A C150 H15B 109.5
C145 C150 H15C 109.5
H15A C150 H15C 109.5
H15B C150 H15C 109.5
C146 C151 H15D 109.5
C146 C151 H15E 109.5
H15D C151 H15E 109.5
C146 C151 H15F 109.5
H15D C151 H15F 109.5
H15E C151 H15F 109.5
C147 C152 H15G 109.5
C147 C152 H15H 109.5
H15G C152 H15H 109.5
C147 C152 H15I 109.5
H15G C152 H15I 109.5
H15H C152 H15I 109.5
Cl2 C153 Cl1 109.8(7)
Cl2 C153 H15J 109.7
Cl1 C153 H15J 109.7
Cl2 C153 H15K 109.7
Cl1 C153 H15K 109.7
H15J C153 H15K 108.2
Cl4 C154 Cl3 112.8(7)
Cl4 C154 H15L 109.0
Cl3 C154 H15L 109.0
Cl4 C154 H15M 109.0
Cl3 C154 H15M 109.0
H15L C154 H15M 107.8
Cl5 C155 Cl6 110.5(10)
Cl5 C155 H15N 109.6
Cl6 C155 H15N 109.6
Cl5 C155 H15O 109.6
Cl6 C155 H15O 109.6
H15N C155 H15O 108.1

loop_
_geom_bond_atom_site_label_1
_geom_bond_atom_site_label_2
_geom_bond_distance
Rh1 C22 1.963(9)
Rh1 C11 1.977(8)
Rh1 N2 1.985(8)
Rh1 N1 2.038(8)
Rh1 O2 2.162(6)
Rh1 O1 2.203(7)
Ru1 C29 2.147(10)
Ru1 C31 2.150(10)
Ru1 C32 2.153(9)
Ru1 C30 2.158(8)
Ru1 C33 2.160(10)
Ru1 C26 2.172(10)
Ru1 C27 2.196(10)
Ru1 C25 2.199(9)
Ru1 C28 2.274(10)
Ru1 C24 2.327(10)
Ru1 C23 2.451(9)
O1 C23 1.296(10)
O2 C24 1.318(12)
N1 C5 1.351(11)
N1 C1 1.385(12)
N2 C16 1.340(13)
N2 C12 1.376(14)
C1 C2 1.347(14)
C1 H1 0.9500
C2 C3 1.391(14)
C2 H2 0.9500
C3 C4 1.382(14)
C3 H3 0.9500
C4 C5 1.386(14)
C4 H4 0.9500
C5 C6 1.478(13)
C6 C7 1.378(12)
C6 C11 1.400(13)
C7 C8 1.359(13)
C7 H7 0.9500
C8 C9 1.361(13)
C8 H8 0.9500
C9 C10 1.392(12)
C9 H9 0.9500
C10 C11 1.399(13)
C10 H10 0.9500
C12 C13 1.335(16)
C12 H12 0.9500
C13 C14 1.336(18)
C13 H13 0.9500
C14 C15 1.456(18)
C14 H14 0.9500
C15 C16 1.380(15)
C15 H15 0.9500
C16 C17 1.490(15)
C17 C18 1.393(15)
C17 C22 1.393(14)
C18 C19 1.380(15)
C18 H18 0.9500
C19 C20 1.379(15)
C19 H19 0.9500
C20 C21 1.375(13)
C20 H20 0.9500
C21 C22 1.366(13)
C21 H21 0.9500
C23 C28 1.433(14)
C23 C24 1.440(14)
C24 C25 1.419(14)
C25 C26 1.367(15)
C25 H25 0.9500
C26 C27 1.405(16)
C26 H26 0.9500
C27 C28 1.416(14)
C27 H27 0.9500
C28 H28 0.9500
C29 C30 1.400(15)
C29 C33 1.415(14)
C29 C34 1.467(15)
C30 C31 1.439(14)
C30 C35 1.463(14)
C31 C32 1.405(13)
C31 C36 1.485(14)
C32 C33 1.406(14)
C32 C37 1.498(13)
C33 C38 1.503(15)
C34 H34A 0.9800
C34 H34B 0.9800
C34 H34C 0.9800
C35 H35A 0.9800
C35 H35B 0.9800
C35 H35C 0.9800
C36 H36A 0.9800
C36 H36B 0.9800
C36 H36C 0.9800
C37 H37A 0.9800
C37 H37B 0.9800
C37 H37C 0.9800
C38 H38A 0.9800
C38 H38B 0.9800
C38 H38C 0.9800
Rh2 C49 1.964(8)
Rh2 C60 1.966(8)
Rh2 N3 2.010(7)
Rh2 N4 2.050(6)
Rh2 O4 2.168(5)
Rh2 O3 2.171(6)
Ru2 C67 2.140(9)
Ru2 C69 2.145(8)
Ru2 C71 2.146(9)
Ru2 C68 2.161(8)
Ru2 C70 2.171(8)
Ru2 C65 2.171(9)
Ru2 C64 2.172(9)
Ru2 C63 2.173(9)
Ru2 C66 2.233(8)
Ru2 C62 2.328(8)
Ru2 C61 2.420(9)
O3 C61 1.306(10)
O4 C62 1.293(10)
N3 C39 1.323(12)
N3 C43 1.351(11)
N4 C50 1.329(11)
N4 C54 1.366(10)
C39 C40 1.387(13)
C39 H39 0.9500
C40 C41 1.370(14)
C40 H40 0.9500
C41 C42 1.367(14)
C41 H41 0.9500
C42 C43 1.395(12)
C42 H42 0.9500
C43 C44 1.460(12)
C44 C45 1.386(12)
C44 C49 1.398(12)
C45 C46 1.372(14)
C45 H45 0.9500
C46 C47 1.355(14)
C46 H46 0.9500
C47 C48 1.405(13)
C47 H47 0.9500
C48 C49 1.391(12)
C48 H48 0.9500
C50 C51 1.380(12)
C50 H50 0.9500
C51 C52 1.378(13)
C51 H51 0.9500
C52 C53 1.366(13)
C52 H52 0.9500
C53 C54 1.394(12)
C53 H53 0.9500
C54 C55 1.460(12)
C55 C56 1.397(11)
C55 C60 1.417(12)
C56 C57 1.349(13)
C56 H56 0.9500
C57 C58 1.369(15)
C57 H57 0.9500
C58 C59 1.400(13)
C58 H58 0.9500
C59 C60 1.405(12)
C59 H59 0.9500
C61 C66 1.431(12)
C61 C62 1.442(11)
C62 C63 1.413(12)
C63 C64 1.429(13)
C63 H63 0.9500
C64 C65 1.390(14)
C64 H64 0.9500
C65 C66 1.397(12)
C65 H65 0.9500
C66 H66 0.9500
C67 C68 1.407(13)
C67 C71 1.434(13)
C67 C72 1.514(14)
C68 C69 1.426(13)
C68 C73 1.501(12)
C69 C70 1.421(12)
C69 C74 1.520(12)
C70 C71 1.430(13)
C70 C75 1.485(13)
C71 C76 1.512(13)
C72 H72A 0.9800
C72 H72B 0.9800
C72 H72C 0.9800
C73 H73A 0.9800
C73 H73B 0.9800
C73 H73C 0.9800
C74 H74A 0.9800
C74 H74B 0.9800
C74 H74C 0.9800
C75 H75A 0.9800
C75 H75B 0.9800
C75 H75C 0.9800
C76 H76A 0.9800
C76 H76B 0.9800
C76 H76C 0.9800
Rh3 C87 1.972(8)
Rh3 C98 1.978(8)
Rh3 N5 2.008(7)
Rh3 N6 2.030(7)
Rh3 O6 2.164(5)
Rh3 O5 2.179(5)
Ru3 C107 2.146(9)
Ru3 C109 2.153(9)
Ru3 C106 2.165(10)
Ru3 C102 2.169(10)
Ru3 C105 2.170(11)
Ru3 C101 2.177(9)
Ru3 C108 2.177(9)
Ru3 C103 2.180(9)
Ru3 C104 2.232(8)
Ru3 C100 2.307(8)
Ru3 C99 2.416(7)
O5 C99 1.312(9)
O6 C100 1.312(9)
N5 C77 1.344(11)
N5 C81 1.370(11)
N6 C88 1.344(10)
N6 C92 1.371(10)
C77 C78 1.367(13)
C77 H77 0.9500
C78 C79 1.401(15)
C78 H78 0.9500
C79 C80 1.370(15)
C79 H79 0.9500
C80 C81 1.386(13)
C80 H80 0.9500
C81 C82 1.438(13)
C82 C87 1.394(12)
C82 C83 1.398(12)
C83 C84 1.354(15)
C83 H83 0.9500
C84 C85 1.375(14)
C84 H84 0.9500
C85 C86 1.404(12)
C85 H85 0.9500
C86 C87 1.392(12)
C86 H86 0.9500
C88 C89 1.357(12)
C88 H88 0.9500
C89 C90 1.365(12)
C89 H89 0.9500
C90 C91 1.372(12)
C90 H90 0.9500
C91 C92 1.387(11)
C91 H91 0.9500
C92 C93 1.459(11)
C93 C98 1.387(12)
C93 C94 1.397(11)
C94 C95 1.365(13)
C94 H94 0.9500
C95 C96 1.356(14)
C95 H95 0.9500
C96 C97 1.392(12)
C96 H96 0.9500
C97 C98 1.383(11)
C97 H97 0.9500
C99 C100 1.419(11)
C99 C104 1.432(11)
C100 C101 1.410(12)
C101 C102 1.405(13)
C101 H101 0.9500
C102 C103 1.404(13)
C102 H102 0.9500
C103 C104 1.407(12)
C103 H103 0.9500
C104 H104 0.9500
C105 C106 1.401(17)
C105 C109 1.439(14)
C105 C110 1.489(17)
C106 C107 1.439(17)
C106 C111 1.499(15)
C107 C108 1.436(14)
C107 C112 1.530(18)
C108 C109 1.399(15)
C108 C113 1.517(15)
C109 C114 1.485(14)
C110 H11A 0.9800
C110 H11B 0.9800
C110 H11C 0.9800
C111 H11D 0.9800
C111 H11E 0.9800
C111 H11F 0.9800
C112 H11G 0.9800
C112 H11H 0.9800
C112 H11I 0.9800
C113 H11J 0.9800
C113 H11K 0.9800
C113 H11L 0.9800
C114 H11M 0.9800
C114 H11N 0.9800
C114 H11O 0.9800
Rh4 C125 1.955(8)
Rh4 C136 1.974(8)
Rh4 N7 2.014(7)
Rh4 N8 2.034(7)
Rh4 O8 2.165(5)
Rh4 O7 2.193(5)
Ru4 C145 2.150(9)
Ru4 C146 2.157(8)
Ru4 C143 2.158(10)
Ru4 C140 2.162(10)
Ru4 C147 2.164(9)
Ru4 C144 2.178(9)
Ru4 C141 2.189(10)
Ru4 C139 2.190(9)
Ru4 C142 2.231(8)
Ru4 C138 2.321(8)
Ru4 C137 2.415(8)
O7 C137 1.299(10)
O8 C138 1.308(10)
N7 C119 1.371(11)
N7 C115 1.374(12)
N8 C126 1.341(10)
N8 C130 1.350(10)
C115 C116 1.350(13)
C115 H115 0.9500
C116 C117 1.412(16)
C116 H116 0.9500
C117 C118 1.338(16)
C117 H117 0.9500
C118 C119 1.401(13)
C118 H118 0.9500
C119 C120 1.433(13)
C120 C125 1.407(12)
C120 C121 1.421(13)
C121 C122 1.354(15)
C121 H121 0.9500
C122 C123 1.382(16)
C122 H122 0.9500
C123 C124 1.397(14)
C123 H123 0.9500
C124 C125 1.368(13)
C124 H124 0.9500
C126 C127 1.354(12)
C126 H126 0.9500
C127 C128 1.364(12)
C127 H127 0.9500
C128 C129 1.357(12)
C128 H128 0.9500
C129 C130 1.385(11)
C129 H129 0.9500
C130 C131 1.446(12)
C131 C132 1.417(12)
C131 C136 1.421(11)
C132 C133 1.351(13)
C132 H132 0.9500
C133 C134 1.375(13)
C133 H133 0.9500
C134 C135 1.396(12)
C134 H134 0.9500
C135 C136 1.379(12)
C135 H135 0.9500
C137 C142 1.434(12)
C137 C138 1.435(11)
C138 C139 1.410(12)
C139 C140 1.404(13)
C139 H139 0.9500
C140 C141 1.386(14)
C140 H140 0.9500
C141 C142 1.407(13)
C141 H141 0.9500
C142 H142 0.9500
C143 C147 1.416(13)
C143 C144 1.437(14)
C143 C148 1.496(14)
C144 C145 1.414(14)
C144 C149 1.487(13)
C145 C146 1.419(13)
C145 C150 1.508(14)
C146 C147 1.409(13)
C146 C151 1.495(13)
C147 C152 1.533(13)
C148 H14A 0.9800
C148 H14B 0.9800
C148 H14C 0.9800
C149 H14D 0.9800
C149 H14E 0.9800
C149 H14F 0.9800
C150 H15A 0.9800
C150 H15B 0.9800
C150 H15C 0.9800
C151 H15D 0.9800
C151 H15E 0.9800
C151 H15F 0.9800
C152 H15G 0.9800
C152 H15H 0.9800
C152 H15I 0.9800
C153 Cl2 1.743(13)
C153 Cl1 1.755(12)
C153 H15J 0.9900
C153 H15K 0.9900
C154 Cl4 1.692(14)
C154 Cl3 1.709(14)
C154 H15L 0.9900
C154 H15M 0.9900
C155 Cl5 1.650(15)
C155 Cl6 1.746(18)
C155 H15N 0.9900
C155 H15O 0.9900
